data_7019167
loop_
_publ_author_name
'Fang, Ming'
'Shi, Peng-Fei'
'Zhao, Bin'
'Jiang, Dong-Xue'
'Cheng, Peng'
'Shi, Wei'

_publ_section_title
;
 A series of 3d-4f heterometallic three-dimensional coordination polymers:
 syntheses, structures and magnetic properties.
;
_journal_issue 22
_journal_name_full 'Dalton transactions (Cambridge, England : 2003)'
_journal_page_first 6820
_journal_page_last 6826
_journal_paper_doi 10.1039/c2dt30391d
_journal_volume 41
_journal_year 2012
_chemical_formula_sum 'C72 H66 Cl2 Co2 N12 O46.5 Tb3'
_chemical_formula_weight 2508.89
_chemical_name_systematic
;
?
;
_space_group_IT_number 61
_symmetry_cell_setting orthorhombic
_symmetry_space_group_name_Hall '-P 2ac 2ab'
_symmetry_space_group_name_H-M 'P b c a'
_atom_sites_solution_hydrogens geom
_atom_sites_solution_primary direct
_atom_sites_solution_secondary difmap
_audit_creation_method SHELXL-97
_cell_angle_alpha 90.00
_cell_angle_beta 90.00
_cell_angle_gamma 90.00
_cell_formula_units_Z 8
_cell_length_a 49.0712(7)
_cell_length_b 18.5625(3)
_cell_length_c 18.3672(3)
_cell_measurement_reflns_used 14702
_cell_measurement_temperature 120
_cell_measurement_theta_max 29.1541
_cell_measurement_theta_min 2.4538
_cell_volume 16730.4(5)
_computing_cell_refinement
;
CrysAlisPro, Oxford Diffraction Ltd.,
Version 1.171.33.48 (release 15-09-2009 CrysAlis171 .NET)
(compiled Sep 15 2009,11:49:04)
;
_computing_data_collection
;
CrysAlisPro, Oxford Diffraction Ltd.,
Version 1.171.33.48 (release 15-09-2009 CrysAlis171 .NET)
(compiled Sep 15 2009,11:49:04)
;
_computing_data_reduction
;
CrysAlisPro, Oxford Diffraction Ltd.,
Version 1.171.33.48 (release 15-09-2009 CrysAlis171 .NET)
(compiled Sep 15 2009,11:49:04)
;
_computing_molecular_graphics
;
O. V. Dolomanov, L. J. Bourhis, R. J. Gildea, J. A. K. Howard and H. Puschmann,
OLEX2: a complete structure solution, refinement and analysis program.
J. Appl. Cryst. (2009). 42, 339-341.
;
_computing_publication_material
;
O. V. Dolomanov, L. J. Bourhis, R. J. Gildea, J. A. K. Howard and H. Puschmann,
OLEX2: a complete structure solution, refinement and analysis program.
J. Appl. Cryst. (2009). 42, 339-341.
;
_computing_structure_refinement 'SHELXL-97 (Sheldrick, 1997)'
_computing_structure_solution 'SHELXS-97 (Sheldrick, 1990)'
_diffrn_ambient_temperature 120
_diffrn_detector_area_resol_mean 16.2116
_diffrn_measured_fraction_theta_full 0.997
_diffrn_measured_fraction_theta_max 0.997
_diffrn_measurement_device_type 'SuperNova, Single source at offset), Eos'
_diffrn_measurement_method '\w scans'
_diffrn_radiation_monochromator mirror
_diffrn_radiation_source 'SuperNova (Mo) X-ray Source'
_diffrn_radiation_type MoK\a
_diffrn_radiation_wavelength 0.71073
_diffrn_reflns_av_R_equivalents 0.0497
_diffrn_reflns_av_sigmaI/netI 0.0822
_diffrn_reflns_limit_h_max 58
_diffrn_reflns_limit_h_min -37
_diffrn_reflns_limit_k_max 11
_diffrn_reflns_limit_k_min -22
_diffrn_reflns_limit_l_max 21
_diffrn_reflns_limit_l_min -10
_diffrn_reflns_number 40994
_diffrn_reflns_theta_full 25.01
_diffrn_reflns_theta_max 25.01
_diffrn_reflns_theta_min 2.46
_exptl_absorpt_coefficient_mu 3.069
_exptl_absorpt_correction_T_max 0.8373
_exptl_absorpt_correction_T_min 0.7489
_exptl_absorpt_correction_type multi-scan
_exptl_absorpt_process_details
;
CrysAlisPro, Oxford Diffraction Ltd.,
Version 1.171.33.48 (release 15-09-2009 CrysAlis171 .NET)
(compiled Sep 15 2009,11:49:04)
Empirical absorption correction using spherical harmonics,
implemented in SCALE3 ABSPACK scaling algorithm.
;
_exptl_crystal_colour 'Salmon pink'
_exptl_crystal_density_diffrn 1.992
_exptl_crystal_density_method 'not measured'
_exptl_crystal_description block
_exptl_crystal_F_000 9896
_exptl_crystal_size_max 0.10
_exptl_crystal_size_mid 0.10
_exptl_crystal_size_min 0.06
_refine_diff_density_max 1.805
_refine_diff_density_min -2.128
_refine_diff_density_rms 0.179
_refine_ls_extinction_method none
_refine_ls_goodness_of_fit_ref 1.040
_refine_ls_hydrogen_treatment constr
_refine_ls_matrix_type full
_refine_ls_number_parameters 1286
_refine_ls_number_reflns 14691
_refine_ls_number_restraints 201
_refine_ls_restrained_S_all 1.036
_refine_ls_R_factor_all 0.0955
_refine_ls_R_factor_gt 0.0620
_refine_ls_shift/su_max 0.001
_refine_ls_shift/su_mean 0.000
_refine_ls_structure_factor_coef Fsqd
_refine_ls_weighting_details 'calc w=1/[\s^2^(Fo^2^)+(0.0272P)^2^+271.4580P] where P=(Fo^2^+2Fc^2^)/3'
_refine_ls_weighting_scheme calc
_refine_ls_wR_factor_gt 0.1184
_refine_ls_wR_factor_ref 0.1257
_reflns_number_gt 9964
_reflns_number_total 14691
_reflns_threshold_expression >2sigma(I)
_cod_data_source_file c2dt30391d.txt
_cod_data_source_block 3
_cod_depositor_comments
;
The following automatic conversions were performed:

'_symmetry_cell_setting' value 'Orthorhombic' changed to
'orthorhombic' according to
/home/saulius/struct/CIF-dictionaries/cif_core.dic dictionary named
'cif_core.dic' version 2.4.1 from 2010-06-29.

Automatic conversion script
Id: cif_fix_values 1715 2011-07-08 13:25:40Z adriana 
;
_cod_original_sg_symbol_H-M Pbca
_cod_original_formula_sum 'C72 H66 Cl2 Co2 N12 O46.50 Tb3'
_cod_database_code 7019167

loop_
_symmetry_equiv_pos_as_xyz
'x, y, z'
'-x+1/2, -y, z+1/2'
'x+1/2, -y+1/2, -z'
'-x, y+1/2, -z+1/2'
'-x, -y, -z'
'x-1/2, y, -z-1/2'
'-x-1/2, y-1/2, z'
'x, -y-1/2, z-1/2'

loop_
_atom_site_label
_atom_site_type_symbol
_atom_site_fract_x
_atom_site_fract_y
_atom_site_fract_z
_atom_site_U_iso_or_equiv
_atom_site_adp_type
_atom_site_occupancy
_atom_site_symmetry_multiplicity
_atom_site_calc_flag
_atom_site_refinement_flags
_atom_site_disorder_group
Tb1 Tb 0.121651(9) 0.57989(2) 0.79964(3) 0.01401(11) Uani 1 1 d . .
Tb2 Tb 0.122320(9) 0.40073(2) 0.64101(3) 0.01216(11) Uani 1 1 d . .
Tb3 Tb 0.124228(9) 0.48117(3) 1.19608(3) 0.01976(13) Uani 1 1 d . .
Co1 Co 0.25340(2) 0.38231(6) 0.96282(7) 0.0070(3) Uani 1 1 d . .
Co2 Co -0.00195(2) 0.25194(7) 0.88684(7) 0.0099(3) Uani 1 1 d . .
C1 C -0.08646(19) 0.7437(6) 0.4267(6) 0.018(2) Uani 1 1 d . .
C2 C -0.04726(18) 0.7349(5) 0.5124(6) 0.019(2) Uani 1 1 d . .
H2 H -0.0553 0.7728 0.5376 0.022 Uiso 1 1 calc R .
C3 C -0.06060(18) 0.7077(5) 0.4523(6) 0.014(2) Uani 1 1 d . .
C4 C -0.0484(2) 0.6505(6) 0.4146(6) 0.022(2) Uani 1 1 d . .
H4 H -0.0568 0.6305 0.3739 0.026 Uiso 1 1 calc R .
C5 C -0.02380(19) 0.6245(5) 0.4390(6) 0.018(2) Uani 1 1 d . .
H5 H -0.0154 0.5867 0.4144 0.021 Uiso 1 1 calc R .
C6 C -0.01149(19) 0.6534(5) 0.4989(6) 0.015(2) Uani 1 1 d U .
C7 C 0.01408(17) 0.6274(5) 0.5304(6) 0.014(2) Uani 1 1 d . .
C8 C 0.0288(2) 0.5702(6) 0.5032(6) 0.023(3) Uani 1 1 d . .
H8 H 0.0234 0.5479 0.4602 0.027 Uiso 1 1 calc R .
C9 C 0.05152(19) 0.5464(6) 0.5405(6) 0.020(2) Uani 1 1 d . .
H9 H 0.0619 0.5085 0.5224 0.023 Uiso 1 1 calc R .
C10 C 0.05851(18) 0.5794(5) 0.6042(6) 0.016(2) Uani 1 1 d . .
C11 C 0.04469(18) 0.6403(5) 0.6277(6) 0.016(2) Uani 1 1 d . .
H11 H 0.0506 0.6648 0.6690 0.019 Uiso 1 1 calc R .
C12 C 0.08214(19) 0.5530(5) 0.6500(6) 0.020(2) Uani 1 1 d . .
C13 C 0.15770(18) 0.5440(6) 0.6374(6) 0.017(2) Uani 1 1 d . .
C14 C 0.19875(17) 0.5824(5) 0.5611(5) 0.013(2) Uani 1 1 d U .
H14 H 0.1962 0.5411 0.5333 0.015 Uiso 1 1 calc R .
C15 C 0.18020(18) 0.5981(5) 0.6164(6) 0.016(2) Uani 1 1 d . .
C16 C 0.1831(2) 0.6617(6) 0.6542(6) 0.022(3) Uani 1 1 d . .
H16 H 0.1705 0.6743 0.6898 0.027 Uiso 1 1 calc R .
C17 C 0.20490(18) 0.7067(6) 0.6391(6) 0.021(2) Uani 1 1 d . .
H17 H 0.2067 0.7509 0.6625 0.025 Uiso 1 1 calc R .
C18 C 0.22378(18) 0.6847(5) 0.5887(5) 0.013(2) Uani 1 1 d . .
C19 C 0.24948(18) 0.7246(5) 0.5749(5) 0.013(2) Uani 1 1 d U .
C20 C 0.25773(19) 0.7816(6) 0.6176(6) 0.023(3) Uani 1 1 d . .
H20 H 0.2459 0.8006 0.6522 0.027 Uiso 1 1 calc R .
C21 C 0.2834(2) 0.8108(6) 0.6093(6) 0.025(3) Uani 1 1 d . .
H21 H 0.2892 0.8492 0.6379 0.030 Uiso 1 1 calc R .
C22 C 0.30047(18) 0.7803(5) 0.5562(6) 0.017(2) Uani 1 1 d . .
C23 C 0.29054(18) 0.7236(5) 0.5141(6) 0.014(2) Uani 1 1 d . .
H23 H 0.3017 0.7045 0.4781 0.017 Uiso 1 1 calc R .
C24 C 0.3295(2) 0.8076(6) 0.5480(7) 0.025(3) Uani 1 1 d . .
C25 C 0.1605(2) 0.4312(6) 0.7950(6) 0.022(2) Uani 1 1 d . .
C26 C 0.20414(18) 0.4069(5) 0.8658(6) 0.017(2) Uani 1 1 d . .
H26 H 0.2015 0.4503 0.8900 0.020 Uiso 1 1 calc R .
C27 C 0.1849(2) 0.3847(6) 0.8149(6) 0.021(2) Uani 1 1 d . .
C28 C 0.1879(2) 0.3189(7) 0.7812(6) 0.034(3) Uani 1 1 d . .
H28 H 0.1746 0.3017 0.7498 0.041 Uiso 1 1 calc R .
C29 C 0.2116(2) 0.2780(6) 0.7950(7) 0.031(3) Uani 1 1 d . .
H29 H 0.2146 0.2345 0.7711 0.037 Uiso 1 1 calc R .
C30 C 0.2300(2) 0.3042(5) 0.8446(6) 0.017(2) Uani 1 1 d . .
C31 C 0.25658(19) 0.2693(5) 0.8572(6) 0.017(2) Uani 1 1 d . .
C32 C 0.2651(2) 0.2087(6) 0.8206(6) 0.027(3) Uani 1 1 d . .
H32 H 0.2539 0.1870 0.7862 0.032 Uiso 1 1 calc R .
C33 C 0.2906(2) 0.1807(6) 0.8358(6) 0.026(3) Uani 1 1 d . .
H33 H 0.2966 0.1394 0.8119 0.032 Uiso 1 1 calc R .
C34 C 0.3068(2) 0.2135(5) 0.8854(6) 0.019(2) Uani 1 1 d . .
C35 C 0.29723(18) 0.2742(5) 0.9208(6) 0.020(2) Uani 1 1 d . .
H35 H 0.3086 0.2973 0.9538 0.024 Uiso 1 1 calc R .
C36 C 0.3350(2) 0.1857(6) 0.9049(8) 0.036(3) Uani 1 1 d . .
C37 C 0.08381(19) 0.4192(6) 0.7887(6) 0.0208(11) Uani 1 1 d U .
C38 C 0.04249(17) 0.3504(5) 0.8341(5) 0.011(2) Uani 1 1 d . .
H38 H 0.0436 0.3222 0.7924 0.013 Uiso 1 1 calc R .
C39 C 0.06178(18) 0.4035(5) 0.8446(5) 0.014(2) Uani 1 1 d . .
C40 C 0.0601(2) 0.4447(6) 0.9076(6) 0.023(3) Uani 1 1 d . .
H40 H 0.0732 0.4795 0.9176 0.027 Uiso 1 1 calc R .
C41 C 0.03875(18) 0.4335(5) 0.9553(6) 0.015(2) Uani 1 1 d . .
H41 H 0.0372 0.4615 0.9970 0.018 Uiso 1 1 calc R .
C42 C 0.01972(18) 0.3809(5) 0.9411(5) 0.013(2) Uani 1 1 d U .
C43 C -0.00373(19) 0.3652(5) 0.9879(5) 0.014(2) Uani 1 1 d U .
C44 C -0.01054(19) 0.4040(5) 1.0482(6) 0.019(2) Uani 1 1 d . .
H44 H 0.0008 0.4410 1.0640 0.022 Uiso 1 1 calc R .
C45 C -0.0344(2) 0.3883(6) 1.0862(6) 0.024(3) Uani 1 1 d . .
H45 H -0.0393 0.4153 1.1268 0.028 Uiso 1 1 calc R .
C46 C -0.0508(2) 0.3324(6) 1.0631(6) 0.021(2) Uani 1 1 d . .
C47 C -0.04187(18) 0.2925(6) 1.0034(6) 0.017(2) Uani 1 1 d . .
H47 H -0.0524 0.2538 0.9878 0.020 Uiso 1 1 calc R .
C48 C -0.0772(2) 0.3135(8) 1.1017(6) 0.030(3) Uani 1 1 d . .
C49 C 0.3366(2) 0.5093(7) 0.8068(7) 0.030(3) Uani 1 1 d . .
C50 C 0.29650(19) 0.4586(6) 0.8751(6) 0.022(2) Uani 1 1 d . .
H50 H 0.3019 0.4134 0.8587 0.026 Uiso 1 1 calc R .
C51 C 0.3120(2) 0.5184(6) 0.8549(6) 0.024(3) Uani 1 1 d . .
C52 C 0.3043(2) 0.5851(6) 0.8787(6) 0.026(3) Uani 1 1 d . .
H52 H 0.3145 0.6256 0.8668 0.032 Uiso 1 1 calc R .
C53 C 0.2811(2) 0.5913(6) 0.9208(6) 0.026(3) Uani 1 1 d . .
H53 H 0.2755 0.6362 0.9374 0.031 Uiso 1 1 calc R .
C54 C 0.26641(19) 0.5308(6) 0.9378(5) 0.019(2) Uani 1 1 d . .
C55 C 0.24105(19) 0.5316(6) 0.9830(5) 0.018(2) Uani 1 1 d . .
C56 C 0.2272(2) 0.5927(6) 1.0012(6) 0.025(3) Uani 1 1 d . .
H56 H 0.2335 0.6374 0.9859 0.030 Uiso 1 1 calc R .
C57 C 0.2036(2) 0.5876(6) 1.0427(7) 0.029(3) Uani 1 1 d . .
H57 H 0.1936 0.6287 1.0542 0.035 Uiso 1 1 calc R .
C58 C 0.19537(18) 0.5219(6) 1.0662(6) 0.021(2) Uani 1 1 d . .
C59 C 0.21049(18) 0.4603(6) 1.0465(6) 0.021(2) Uani 1 1 d . .
H59 H 0.2048 0.4153 1.0627 0.025 Uiso 1 1 calc R .
C60 C 0.1703(2) 0.5101(6) 1.1112(7) 0.029(3) Uani 1 1 d . .
C61 C 0.0888(2) 0.5969(6) 1.2236(7) 0.025(3) Uani 1 1 d . .
C62 C 0.04911(18) 0.6708(5) 1.1809(6) 0.018(2) Uani 1 1 d . .
H62 H 0.0551 0.6617 1.1338 0.022 Uiso 1 1 calc R .
C63 C 0.06395(19) 0.6422(5) 1.2382(6) 0.020(2) Uani 1 1 d . .
C64 C 0.0547(2) 0.6550(6) 1.3080(7) 0.031(3) Uani 1 1 d . .
H64 H 0.0639 0.6359 1.3478 0.037 Uiso 1 1 calc R .
C65 C 0.0317(2) 0.6960(6) 1.3183(7) 0.027(3) Uani 1 1 d . .
H65 H 0.0252 0.7048 1.3651 0.033 Uiso 1 1 calc R .
C66 C 0.0181(2) 0.7246(5) 1.2572(6) 0.018(2) Uani 1 1 d . .
C67 C -0.0051(2) 0.7722(7) 1.2622(8) 0.0389(15) Uani 1 1 d U .
C68 C -0.0171(2) 0.7955(7) 1.3275(8) 0.0396(14) Uani 1 1 d U .
H68 H -0.0105 0.7796 1.3721 0.047 Uiso 1 1 calc R .
C69 C -0.0390(2) 0.8428(7) 1.3242(8) 0.0404(14) Uani 1 1 d U .
H69 H -0.0473 0.8591 1.3667 0.049 Uiso 1 1 calc R .
C70 C -0.0481(3) 0.8645(7) 1.2587(8) 0.0412(14) Uani 1 1 d U .
C71 C -0.0363(2) 0.8391(7) 1.1950(8) 0.0411(14) Uani 1 1 d U .
H71 H -0.0430 0.8538 1.1501 0.049 Uiso 1 1 calc R .
C72 C -0.0732(3) 0.9152(7) 1.2611(7) 0.0420(14) Uani 1 1 d DU .
Cl1 Cl 0.00799(5) 0.00256(15) 0.22366(15) 0.0258(6) Uani 1 1 d . .
Cl2 Cl 0.23743(7) 1.0033(3) 0.2179(2) 0.0598(11) Uani 1 1 d D .
H1A H 0.1117 0.6873 0.7167 0.090 Uiso 1 1 d R .
H25A H 0.1258 0.3717 0.4842 0.090 Uiso 1 1 d R .
H28A H 0.1249 0.3285 1.1466 0.090 Uiso 1 1 d R .
H29A H 0.0963 0.4611 1.0723 0.090 Uiso 1 1 d R .
H38A H 0.0548 0.5223 0.1090 0.090 Uiso 1 1 d R .
H39A H 0.1278 0.6151 0.0251 0.090 Uiso 1 1 d R .
H41A H 0.0830 0.7396 0.1081 0.090 Uiso 1 1 d R .
H44A H 0.1271 0.1576 0.4250 0.090 Uiso 1 1 d R .
H45A H 0.1455 0.0530 0.4446 0.090 Uiso 0.75 1 d PR .
H46A H 0.1966 0.3441 0.1778 0.090 Uiso 1 1 d R .
H47A H 0.3045 0.1186 0.1937 0.090 Uiso 1 1 d R .
H1B H 0.1182 0.7160 0.7833 0.090 Uiso 1 1 d R .
H25B H 0.1064 0.4269 0.4900 0.090 Uiso 1 1 d R .
H28B H 0.1209 0.3226 1.2221 0.090 Uiso 1 1 d R .
H29B H 0.1229 0.4741 1.0505 0.090 Uiso 1 1 d R .
H38B H 0.0303 0.5224 0.1480 0.090 Uiso 1 1 d R .
H39B H 0.1192 0.6761 0.0588 0.090 Uiso 1 1 d R .
H41B H 0.1018 0.7903 0.0862 0.090 Uiso 1 1 d R .
H44B H 0.1462 0.2097 0.4104 0.090 Uiso 1 1 d R .
H45B H 0.1499 0.1262 0.4612 0.090 Uiso 0.75 1 d PR .
H46B H 0.2229 0.3788 0.1788 0.090 Uiso 1 1 d R .
H47B H 0.3070 0.1630 0.2536 0.090 Uiso 1 1 d R .
H1C H 0.1049 0.5581 0.9233 0.090 Uiso 1 1 d R .
H1D H 0.1330 0.5648 0.9289 0.090 Uiso 1 1 d R .
N1 N -0.02312(15) 0.7095(4) 0.5369(5) 0.0140(18) Uani 1 1 d . .
N2 N 0.02295(15) 0.6639(4) 0.5908(4) 0.0117(17) Uani 1 1 d U .
N3 N 0.21999(14) 0.6246(4) 0.5466(4) 0.0082(16) Uani 1 1 d U .
N4 N 0.26563(14) 0.6953(4) 0.5229(4) 0.0110(17) Uani 1 1 d U .
N5 N 0.22650(15) 0.3676(4) 0.8812(4) 0.0152(18) Uani 1 1 d . .
N6 N 0.27242(15) 0.3013(4) 0.9096(5) 0.0144(18) Uani 1 1 d . .
N7 N 0.02226(14) 0.3377(4) 0.8812(4) 0.0110(17) Uani 1 1 d U .
N8 N -0.01896(14) 0.3072(4) 0.9676(4) 0.0109(17) Uani 1 1 d . .
N9 N 0.27429(16) 0.4631(4) 0.9168(5) 0.0159(19) Uani 1 1 d U .
N10 N 0.23287(15) 0.4652(5) 1.0048(5) 0.0174(19) Uani 1 1 d . .
N11 N 0.02661(14) 0.7108(4) 1.1894(5) 0.0115(18) Uani 1 1 d . .
N12 N -0.01502(14) 0.7931(4) 1.1980(6) 0.022(2) Uani 1 1 d U .
O1 O -0.09120(15) 0.8052(4) 0.4503(5) 0.036(2) Uani 1 1 d . .
O2 O -0.10098(13) 0.7085(4) 0.3829(4) 0.0217(17) Uani 1 1 d . .
O3 O 0.08872(13) 0.5886(4) 0.7055(4) 0.0234(17) Uani 1 1 d . .
O4 O 0.09293(12) 0.4940(4) 0.6291(4) 0.0189(16) Uani 1 1 d . .
O5 O 0.14541(13) 0.5595(4) 0.6947(4) 0.0262(18) Uani 1 1 d . .
O6 O 0.15409(13) 0.4903(4) 0.5992(4) 0.0209(17) Uani 1 1 d . .
O7 O 0.34026(13) 0.8345(4) 0.6031(4) 0.0257(18) Uani 1 1 d . .
O8 O 0.33952(16) 0.8048(5) 0.4855(5) 0.047(2) Uani 1 1 d . .
O9 O 0.14612(15) 0.4077(4) 0.7436(4) 0.0278(18) Uani 1 1 d . .
O10 O 0.15671(13) 0.4885(4) 0.8292(4) 0.0235(17) Uani 1 1 d . .
O11 O 0.34555(17) 0.2077(6) 0.9623(6) 0.067(3) Uani 1 1 d . .
O12 O 0.34541(16) 0.1432(4) 0.8603(6) 0.050(3) Uani 1 1 d . .
O13 O 0.08753(13) 0.3764(4) 0.7380(4) 0.0203(11) Uani 1 1 d U .
O14 O 0.09687(13) 0.4754(4) 0.8006(4) 0.0214(11) Uani 1 1 d U .
O15 O -0.08652(16) 0.3619(5) 1.1411(5) 0.046(2) Uani 1 1 d . .
O16 O -0.08687(15) 0.2519(5) 1.0913(5) 0.043(2) Uani 1 1 d . .
O17 O 0.35308(14) 0.5603(4) 0.8019(5) 0.036(2) Uani 1 1 d . .
O18 O 0.33936(16) 0.4536(5) 0.7697(5) 0.044(2) Uani 1 1 d . .
O19 O 0.15228(14) 0.5588(4) 1.1132(5) 0.035(2) Uani 1 1 d . .
O20 O 0.16772(14) 0.4506(4) 1.1440(5) 0.034(2) Uani 1 1 d . .
O21 O 0.10118(19) 0.5709(5) 1.2763(6) 0.062(3) Uani 1 1 d . .
O22 O 0.09561(15) 0.5844(5) 1.1602(5) 0.041(2) Uani 1 1 d . .
O23 O -0.0782(2) 0.9464(6) 1.3170(7) 0.073(3) Uani 1 1 d U .
O24 O -0.0879(3) 0.9129(8) 1.2107(8) 0.055(4) Uani 0.698(9) 1 d PDU 1
O25 O 0.11656(15) 0.3988(4) 0.5126(4) 0.035(2) Uani 1 1 d . .
O26 O 0.1194(2) 0.5367(5) 0.9312(6) 0.064(3) Uani 1 1 d . .
O27 O 0.12447(19) 0.6997(5) 0.7443(6) 0.057(3) Uani 1 1 d . .
O28 O 0.12705(17) 0.3495(5) 1.1872(6) 0.055(3) Uani 1 1 d . .
O29 O 0.11233(19) 0.4449(5) 1.0722(5) 0.053(3) Uani 1 1 d . .
O30 O -0.0075(2) 0.0462(6) 0.2703(6) 0.067(3) Uani 1 1 d . .
O31 O 0.03302(16) 0.0381(5) 0.2058(5) 0.042(2) Uani 1 1 d . .
O32 O 0.01374(17) -0.0644(4) 0.2574(5) 0.040(2) Uani 1 1 d . .
O33 O -0.00682(17) -0.0104(5) 0.1568(5) 0.053(3) Uani 1 1 d . .
O38 O 0.03730(17) 0.5221(5) 0.1053(5) 0.050(3) Uani 1 1 d . .
O39 O 0.1137(2) 0.6445(6) 0.0275(6) 0.079(4) Uani 1 1 d . .
O40 O 0.1180(5) 0.8323(12) 0.0038(13) 0.092(8) Uani 0.50 1 d P .
O41 O 0.09783(18) 0.7612(6) 0.1204(6) 0.067(3) Uani 1 1 d . .
O42 O 0.1340(2) 0.8113(6) 0.8339(7) 0.091(4) Uani 1 1 d . .
H42A H 0.1356 0.7991 0.7895 0.109 Uiso 1 1 d R .
H42B H 0.1198 0.7909 0.8506 0.109 Uiso 1 1 d R .
O43 O 0.1025(4) 0.2624(7) 0.2960(9) 0.089(5) Uani 0.75 1 d P .
H43A H 0.1179 0.2450 0.2840 0.107 Uiso 0.75 1 d PR .
H43B H 0.0934 0.2685 0.2571 0.107 Uiso 0.75 1 d PR .
O44 O 0.1280(3) 0.2060(8) 0.4198(9) 0.083(5) Uani 0.75 1 d PU .
O45 O 0.1526(3) 0.0839(7) 0.4720(8) 0.061(4) Uani 0.75 1 d PU .
O46 O 0.2094(3) 0.3622(7) 0.2024(7) 0.095(4) Uani 1 1 d . .
O47 O 0.2952(2) 0.1417(6) 0.2267(6) 0.076(4) Uani 1 1 d . .
O48 O 0.1059(3) 0.5194(7) 0.4337(8) 0.070(4) Uani 0.75 1 d PU .
H48A H 0.1210 0.5009 0.4464 0.084 Uiso 1 1 d R .
H48B H 0.1074 0.5328 0.3896 0.084 Uiso 1 1 d R .
O34A O 0.2087(3) 1.0218(10) 0.2000(10) 0.074(6) Uani 0.698(9) 1 d PD 1
O35A O 0.2497(4) 0.9717(12) 0.1662(11) 0.096(7) Uani 0.698(9) 1 d PD 1
O36A O 0.2487(3) 1.0774(8) 0.2310(9) 0.069(4) Uani 0.698(9) 1 d PD 1
O37A O 0.2381(4) 0.9696(7) 0.2852(8) 0.073(5) Uani 0.698(9) 1 d PD 1
O34B O 0.2134(7) 0.975(2) 0.243(3) 0.074(6) Uani 0.302(9) 1 d PD 2
O35B O 0.2379(6) 1.0246(18) 0.1446(19) 0.048(8) Uani 0.302(9) 1 d PDU 2
O36B O 0.2593(7) 1.011(2) 0.258(2) 0.069(4) Uani 0.302(9) 1 d PD 2
O37B O 0.2486(6) 0.9149(18) 0.1892(19) 0.048(9) Uani 0.302(9) 1 d PDU 2
O24' O -0.0733(7) 0.9381(17) 1.1912(12) 0.055(4) Uani 0.302(9) 1 d PDU 2

loop_
_atom_site_aniso_label
_atom_site_aniso_U_11
_atom_site_aniso_U_22
_atom_site_aniso_U_33
_atom_site_aniso_U_23
_atom_site_aniso_U_13
_atom_site_aniso_U_12
Tb1 0.0069(2) 0.0163(2) 0.0188(2) -0.0031(2) 0.0014(2) -0.00171(19)
Tb2 0.0060(2) 0.0137(2) 0.0167(2) -0.0033(2) -0.0004(2) 0.00105(19)
Tb3 0.0107(2) 0.0220(3) 0.0266(3) -0.0040(2) -0.0018(2) -0.0003(2)
Co1 0.0033(6) 0.0090(6) 0.0089(6) -0.0016(6) -0.0009(5) 0.0003(5)
Co2 0.0061(5) 0.0087(6) 0.0149(6) 0.0012(6) -0.0013(5) -0.0027(5)
C1 0.015(5) 0.022(6) 0.018(6) 0.005(5) 0.002(5) 0.004(4)
C2 0.010(5) 0.013(5) 0.032(7) 0.004(5) 0.001(5) 0.005(4)
C3 0.009(4) 0.014(5) 0.019(6) 0.001(5) -0.005(4) -0.001(4)
C4 0.020(5) 0.026(6) 0.019(6) 0.000(5) -0.004(5) 0.000(5)
C5 0.013(5) 0.020(6) 0.020(6) -0.003(5) -0.005(4) 0.005(4)
C6 0.015(2) 0.015(2) 0.015(2) -0.0001(10) -0.0001(10) 0.0008(10)
C7 0.006(4) 0.014(5) 0.021(6) -0.005(5) -0.001(4) 0.002(4)
C8 0.021(6) 0.022(6) 0.026(6) -0.011(5) -0.004(5) 0.009(5)
C9 0.014(5) 0.024(6) 0.021(6) -0.003(5) 0.004(5) 0.012(4)
C10 0.015(5) 0.014(5) 0.020(6) 0.004(5) 0.004(4) 0.002(4)
C11 0.010(5) 0.020(5) 0.017(6) 0.001(5) 0.002(4) 0.002(4)
C12 0.013(5) 0.014(5) 0.032(7) 0.004(5) -0.004(5) 0.007(4)
C13 0.009(5) 0.025(6) 0.018(6) 0.006(5) 0.001(5) 0.004(4)
C14 0.012(2) 0.013(2) 0.013(2) -0.0001(10) -0.0003(10) -0.0003(10)
C15 0.008(4) 0.021(6) 0.020(6) 0.004(5) 0.000(4) -0.003(4)
C16 0.015(5) 0.033(6) 0.020(6) -0.006(5) 0.004(5) 0.000(5)
C17 0.014(5) 0.023(6) 0.025(6) -0.005(5) 0.000(5) -0.003(4)
C18 0.016(5) 0.008(5) 0.015(5) 0.004(4) -0.004(4) -0.002(4)
C19 0.012(2) 0.013(2) 0.012(2) 0.0002(10) 0.0004(10) -0.0002(10)
C20 0.012(5) 0.026(6) 0.029(7) -0.001(5) 0.000(5) -0.007(4)
C21 0.018(5) 0.024(6) 0.032(7) -0.009(6) 0.003(5) -0.003(5)
C22 0.006(5) 0.019(5) 0.025(6) 0.005(5) -0.004(4) -0.004(4)
C23 0.008(5) 0.018(5) 0.015(6) 0.006(5) 0.001(4) -0.004(4)
C24 0.016(5) 0.024(6) 0.036(8) 0.002(6) 0.000(5) -0.007(5)
C25 0.019(5) 0.027(6) 0.020(6) 0.005(5) 0.009(5) 0.013(5)
C26 0.017(5) 0.017(5) 0.016(6) 0.002(5) 0.004(4) 0.004(4)
C27 0.022(5) 0.024(6) 0.017(6) -0.004(5) -0.009(5) 0.011(5)
C28 0.030(6) 0.045(8) 0.026(7) -0.011(6) -0.018(5) 0.010(6)
C29 0.032(6) 0.032(7) 0.027(7) -0.017(6) -0.016(6) 0.018(5)
C30 0.028(5) 0.009(5) 0.016(6) 0.001(5) -0.004(5) 0.003(4)
C31 0.025(5) 0.013(5) 0.015(5) -0.005(5) 0.004(5) -0.006(4)
C32 0.038(6) 0.015(6) 0.027(7) 0.001(5) 0.001(5) 0.013(5)
C33 0.028(6) 0.026(6) 0.025(7) -0.001(5) 0.013(5) 0.015(5)
C34 0.018(5) 0.016(5) 0.024(6) 0.004(5) 0.008(5) 0.007(4)
C35 0.010(5) 0.020(6) 0.029(7) 0.009(5) 0.004(5) -0.002(4)
C36 0.022(6) 0.023(7) 0.062(10) 0.008(7) 0.017(7) 0.008(5)
C37 0.018(2) 0.021(3) 0.024(3) 0.001(2) 0.006(2) -0.002(2)
C38 0.011(5) 0.008(5) 0.013(5) 0.000(4) -0.001(4) 0.005(4)
C39 0.017(5) 0.011(5) 0.014(6) 0.004(4) 0.001(4) 0.002(4)
C40 0.021(5) 0.020(6) 0.027(7) -0.003(5) 0.004(5) -0.002(5)
C41 0.015(5) 0.016(5) 0.016(5) -0.002(5) 0.003(4) -0.005(4)
C42 0.013(2) 0.013(2) 0.013(2) 0.0005(10) -0.0001(10) -0.0002(10)
C43 0.014(2) 0.014(2) 0.014(2) 0.0003(10) -0.0003(10) 0.0004(10)
C44 0.023(5) 0.016(5) 0.016(6) -0.005(5) 0.003(5) -0.005(4)
C45 0.030(6) 0.024(6) 0.016(6) -0.006(5) 0.001(5) 0.016(5)
C46 0.020(5) 0.024(6) 0.019(6) -0.005(5) -0.002(5) 0.010(5)
C47 0.009(5) 0.024(6) 0.018(6) 0.005(5) -0.003(4) 0.006(4)
C48 0.017(6) 0.058(9) 0.015(6) 0.008(7) 0.001(5) 0.010(6)
C49 0.025(6) 0.038(7) 0.027(7) 0.007(6) 0.005(5) -0.001(5)
C50 0.018(5) 0.034(6) 0.013(6) 0.000(5) 0.001(5) 0.006(5)
C51 0.019(5) 0.041(7) 0.012(5) 0.009(6) -0.006(5) 0.003(5)
C52 0.015(5) 0.033(7) 0.031(7) 0.001(6) 0.002(5) -0.005(5)
C53 0.024(6) 0.027(6) 0.027(6) 0.003(6) 0.002(5) 0.000(5)
C54 0.013(5) 0.037(7) 0.007(5) -0.001(5) -0.007(4) 0.004(5)
C55 0.018(5) 0.026(6) 0.010(5) 0.000(5) 0.000(4) -0.010(4)
C56 0.024(6) 0.029(6) 0.023(6) -0.002(6) 0.004(5) 0.002(5)
C57 0.020(6) 0.029(7) 0.039(7) -0.011(6) 0.013(5) 0.003(5)
C58 0.007(5) 0.036(7) 0.019(6) -0.009(5) 0.000(4) 0.001(5)
C59 0.005(5) 0.035(6) 0.022(6) 0.000(5) -0.003(4) -0.002(4)
C60 0.018(6) 0.027(7) 0.043(8) -0.006(6) 0.004(5) -0.004(5)
C61 0.017(5) 0.020(6) 0.037(7) -0.003(6) -0.007(5) -0.002(5)
C62 0.015(5) 0.006(5) 0.034(7) -0.002(5) 0.001(5) -0.004(4)
C63 0.012(5) 0.012(5) 0.035(7) -0.003(5) -0.005(5) 0.000(4)
C64 0.029(6) 0.031(7) 0.033(7) -0.002(6) -0.005(6) -0.006(5)
C65 0.024(6) 0.026(6) 0.033(7) -0.014(6) 0.007(5) -0.002(5)
C66 0.020(5) 0.008(5) 0.027(6) -0.002(5) 0.003(5) -0.010(4)
C67 0.038(2) 0.038(2) 0.040(2) -0.0020(16) 0.0015(16) -0.0013(16)
C68 0.0391(17) 0.0387(17) 0.0408(18) -0.0018(13) 0.0013(13) -0.0013(13)
C69 0.0400(15) 0.0399(15) 0.0414(15) -0.0012(8) 0.0008(8) -0.0007(8)
C70 0.0405(15) 0.0407(15) 0.0422(15) -0.0010(7) 0.0000(7) -0.0005(7)
C71 0.0400(17) 0.0405(18) 0.0429(18) -0.0014(12) -0.0005(12) -0.0005(12)
C72 0.0417(16) 0.0418(16) 0.0425(16) -0.0008(8) -0.0003(8) -0.0006(8)
Cl1 0.0240(13) 0.0287(15) 0.0246(15) 0.0053(13) -0.0039(12) -0.0043(11)
Cl2 0.046(2) 0.097(3) 0.036(2) 0.003(2) -0.0002(17) -0.024(2)
N1 0.016(4) 0.014(4) 0.011(4) -0.003(4) -0.005(4) 0.005(3)
N2 0.0113(19) 0.0120(19) 0.0118(19) 0.0001(10) 0.0000(10) 0.0008(10)
N3 0.0077(18) 0.0082(18) 0.0086(18) 0.0001(10) -0.0004(10) -0.0002(10)
N4 0.0106(19) 0.0113(19) 0.0112(19) 0.0001(10) -0.0001(10) 0.0001(10)
N5 0.020(4) 0.015(4) 0.011(4) 0.001(4) 0.004(4) -0.001(3)
N6 0.010(4) 0.013(4) 0.021(5) 0.003(4) 0.002(4) 0.005(3)
N7 0.0107(19) 0.0112(19) 0.0110(19) 0.0004(10) -0.0002(10) 0.0006(10)
N8 0.009(4) 0.011(4) 0.014(4) -0.001(4) 0.001(3) -0.005(3)
N9 0.016(2) 0.016(2) 0.016(2) -0.0004(10) -0.0004(10) 0.0000(10)
N10 0.010(4) 0.030(5) 0.012(5) 0.004(4) -0.003(4) 0.000(4)
N11 0.006(3) 0.007(4) 0.022(5) 0.000(4) 0.006(4) 0.003(3)
N12 0.006(3) 0.011(4) 0.049(6) -0.010(4) 0.002(4) -0.004(3)
O1 0.037(5) 0.021(4) 0.051(6) -0.014(4) -0.020(4) 0.018(4)
O2 0.017(3) 0.020(4) 0.027(4) -0.003(4) -0.016(3) -0.004(3)
O3 0.014(3) 0.029(4) 0.027(4) -0.008(4) -0.008(3) 0.009(3)
O4 0.012(3) 0.025(4) 0.020(4) 0.004(4) -0.001(3) 0.008(3)
O5 0.015(3) 0.038(5) 0.026(5) 0.000(4) 0.006(4) 0.000(3)
O6 0.015(4) 0.022(4) 0.026(4) 0.004(4) 0.006(3) -0.008(3)
O7 0.015(4) 0.030(4) 0.032(5) -0.010(4) -0.009(3) -0.010(3)
O8 0.036(5) 0.075(7) 0.030(5) -0.005(5) 0.004(4) -0.023(5)
O9 0.042(4) 0.028(4) 0.013(4) 0.000(4) -0.018(4) 0.007(4)
O10 0.024(4) 0.035(5) 0.011(4) 0.001(4) -0.006(3) 0.012(3)
O11 0.029(5) 0.097(9) 0.076(8) -0.021(7) -0.016(5) 0.035(5)
O12 0.031(5) 0.033(5) 0.085(8) -0.019(6) 0.023(5) 0.006(4)
O13 0.017(2) 0.021(3) 0.023(3) 0.001(2) 0.006(2) -0.001(2)
O14 0.018(2) 0.021(3) 0.025(3) 0.001(2) 0.007(2) -0.002(2)
O15 0.028(4) 0.070(7) 0.039(5) -0.026(5) 0.012(4) 0.009(4)
O16 0.030(4) 0.050(6) 0.048(6) 0.016(5) 0.019(4) 0.000(4)
O17 0.018(4) 0.051(5) 0.041(5) -0.012(5) 0.012(4) -0.011(4)
O18 0.040(5) 0.041(5) 0.052(6) -0.008(5) 0.032(5) -0.006(4)
O19 0.020(4) 0.034(5) 0.052(6) 0.004(4) 0.012(4) 0.006(4)
O20 0.019(4) 0.031(5) 0.052(6) -0.001(5) 0.019(4) 0.006(3)
O21 0.058(6) 0.064(7) 0.063(7) -0.034(6) -0.036(5) 0.047(5)
O22 0.031(4) 0.054(6) 0.037(6) 0.019(5) 0.023(4) 0.021(4)
O23 0.073(3) 0.073(3) 0.074(3) -0.0003(10) 0.0008(10) 0.0005(10)
O24 0.054(4) 0.054(4) 0.055(4) -0.0002(10) -0.0001(10) 0.0003(10)
O25 0.040(5) 0.045(5) 0.020(4) -0.005(4) -0.008(4) 0.005(4)
O26 0.070(7) 0.065(7) 0.057(7) 0.000(6) 0.005(6) -0.019(6)
O27 0.063(6) 0.028(5) 0.081(7) 0.017(5) -0.016(6) -0.017(5)
O28 0.041(5) 0.039(5) 0.084(8) -0.024(5) 0.006(5) -0.002(4)
O29 0.064(6) 0.068(7) 0.028(5) -0.005(5) 0.003(5) 0.014(5)
O30 0.064(7) 0.062(7) 0.076(8) -0.009(6) 0.020(6) 0.022(6)
O31 0.039(5) 0.055(6) 0.031(5) 0.010(5) -0.004(4) -0.028(4)
O32 0.054(5) 0.027(5) 0.038(5) 0.010(4) -0.010(4) -0.004(4)
O33 0.047(5) 0.058(6) 0.054(6) 0.021(5) -0.034(5) -0.031(5)
O38 0.049(5) 0.058(6) 0.043(6) -0.017(5) -0.012(5) -0.008(5)
O39 0.114(10) 0.067(8) 0.055(7) -0.002(6) 0.008(7) 0.014(7)
O40 0.14(2) 0.069(15) 0.064(16) 0.012(13) 0.025(16) -0.051(16)
O41 0.047(6) 0.071(7) 0.083(9) -0.030(7) 0.011(6) -0.015(5)
O42 0.113(10) 0.073(8) 0.086(10) -0.007(7) -0.007(8) 0.034(7)
O43 0.151(15) 0.041(9) 0.076(12) 0.012(9) -0.018(11) -0.025(9)
O44 0.084(5) 0.082(5) 0.082(5) 0.000(2) -0.001(2) -0.001(2)
O45 0.060(4) 0.063(4) 0.061(4) 0.000(2) 0.000(2) 0.002(2)
O46 0.124(10) 0.082(9) 0.079(9) 0.039(8) -0.001(8) 0.020(8)
O47 0.084(8) 0.068(8) 0.076(9) 0.023(7) -0.004(7) 0.023(6)
O48 0.071(4) 0.071(4) 0.068(5) 0.002(2) 0.001(2) 0.002(2)
O34A 0.040(7) 0.091(14) 0.091(15) -0.045(11) -0.020(9) -0.001(9)
O35A 0.081(12) 0.112(18) 0.096(16) -0.062(14) 0.039(12) -0.001(12)
O36A 0.068(9) 0.063(9) 0.075(10) 0.012(9) -0.025(8) -0.032(8)
O37A 0.139(15) 0.035(8) 0.045(10) 0.028(8) -0.012(10) -0.017(9)
O34B 0.040(7) 0.091(14) 0.091(15) -0.045(11) -0.020(9) -0.001(9)
O35B 0.048(9) 0.048(9) 0.047(9) 0.000(2) 0.000(2) 0.000(2)
O36B 0.068(9) 0.063(9) 0.075(10) 0.012(9) -0.025(8) -0.032(8)
O37B 0.049(9) 0.048(9) 0.048(9) 0.000(2) 0.000(2) -0.001(2)
O24' 0.055(4) 0.055(4) 0.056(4) -0.0008(15) 0.0003(15) 0.0002(15)

loop_
_atom_type_symbol
_atom_type_description
_atom_type_scat_dispersion_real
_atom_type_scat_dispersion_imag
_atom_type_scat_source
C C 0.0033 0.0016 'International Tables Vol C Tables 4.2.6.8 and 6.1.1.4'
Cl Cl 0.1484 0.1585 'International Tables Vol C Tables 4.2.6.8 and 6.1.1.4'
Co Co 0.3494 0.9721 'International Tables Vol C Tables 4.2.6.8 and 6.1.1.4'
N N 0.0061 0.0033 'International Tables Vol C Tables 4.2.6.8 and 6.1.1.4'
O O 0.0106 0.0060 'International Tables Vol C Tables 4.2.6.8 and 6.1.1.4'
Tb Tb -0.1723 4.1537 'International Tables Vol C Tables 4.2.6.8 and 6.1.1.4'
H H 0.0000 0.0000 'International Tables Vol C Tables 4.2.6.8 and 6.1.1.4'

loop_
_geom_angle_atom_site_label_1
_geom_angle_atom_site_label_2
_geom_angle_atom_site_label_3
_geom_angle
_geom_angle_site_symmetry_1
_geom_angle_site_symmetry_3
O5 Tb1 O12 97.8(3) . 7_665
O5 Tb1 O14 97.9(3) . .
O12 Tb1 O14 143.7(3) 7_665 .
O5 Tb1 O15 149.0(3) . 5_567
O12 Tb1 O15 93.3(3) 7_665 5_567
O14 Tb1 O15 89.8(3) . 5_567
O5 Tb1 O3 75.1(2) . .
O12 Tb1 O3 143.3(3) 7_665 .
O14 Tb1 O3 72.7(3) . .
O15 Tb1 O3 78.6(3) 5_567 .
O5 Tb1 O27 76.8(3) . .
O12 Tb1 O27 72.3(3) 7_665 .
O14 Tb1 O27 143.4(3) . .
O15 Tb1 O27 79.2(4) 5_567 .
O3 Tb1 O27 71.0(3) . .
O5 Tb1 O10 73.5(2) . .
O12 Tb1 O10 75.8(3) 7_665 .
O14 Tb1 O10 77.7(2) . .
O15 Tb1 O10 137.4(3) 5_567 .
O3 Tb1 O10 132.8(2) . .
O27 Tb1 O10 132.4(3) . .
O5 Tb1 O26 140.4(3) . .
O12 Tb1 O26 74.3(3) 7_665 .
O14 Tb1 O26 72.7(3) . .
O15 Tb1 O26 70.6(3) 5_567 .
O3 Tb1 O26 133.1(3) . .
O27 Tb1 O26 133.0(3) . .
O10 Tb1 O26 66.8(3) . .
O5 Tb1 H1A 74.0 . .
O12 Tb1 H1A 91.5 7_665 .
O14 Tb1 H1A 124.3 . .
O15 Tb1 H1A 76.8 5_567 .
O3 Tb1 H1A 51.8 . .
O27 Tb1 H1A 19.2 . .
O10 Tb1 H1A 142.9 . .
O26 Tb1 H1A 143.3 . .
O5 Tb1 H1B 95.7 . .
O12 Tb1 H1B 66.1 7_665 .
O14 Tb1 H1B 143.6 . .
O15 Tb1 H1B 62.7 5_567 .
O3 Tb1 H1B 78.6 . .
O27 Tb1 H1B 19.2 . .
O10 Tb1 H1B 138.7 . .
O26 Tb1 H1B 114.8 . .
H1A Tb1 H1B 31.2 . .
O5 Tb1 H1C 157.9 . .
O12 Tb1 H1C 82.6 7_665 .
O14 Tb1 H1C 71.0 . .
O15 Tb1 H1C 52.4 5_567 .
O3 Tb1 H1C 117.3 . .
O27 Tb1 H1C 123.6 . .
O10 Tb1 H1C 85.2 . .
O26 Tb1 H1C 18.9 . .
H1A Tb1 H1C 128.1 . .
H1B Tb1 H1C 104.5 . .
O5 Tb1 H1D 133.0 . .
O12 Tb1 H1D 55.0 7_665 .
O14 Tb1 H1D 90.9 . .
O15 Tb1 H1D 76.5 5_567 .
O3 Tb1 H1D 150.1 . .
O27 Tb1 H1D 119.5 . .
O10 Tb1 H1D 63.4 . .
O26 Tb1 H1D 19.4 . .
H1A Tb1 H1D 135.1 . .
H1B Tb1 H1D 104.0 . .
H1C Tb1 H1D 32.9 . .
O9 Tb2 O4 111.9(3) . .
O9 Tb2 O7 82.5(3) . 7_655
O4 Tb2 O7 151.8(3) . 7_655
O9 Tb2 O2 116.6(3) . 5_566
O4 Tb2 O2 111.2(2) . 5_566
O7 Tb2 O2 80.6(2) 7_655 5_566
O9 Tb2 O25 154.9(3) . .
O4 Tb2 O25 80.8(3) . .
O7 Tb2 O25 77.8(3) 7_655 .
O2 Tb2 O25 75.3(3) 5_566 .
O9 Tb2 O6 83.7(3) . .
O4 Tb2 O6 81.6(2) . .
O7 Tb2 O6 76.0(2) 7_655 .
O2 Tb2 O6 146.6(3) 5_566 .
O25 Tb2 O6 76.7(3) . .
O9 Tb2 O13 76.5(3) . .
O4 Tb2 O13 76.9(2) . .
O7 Tb2 O13 131.1(2) 7_655 .
O2 Tb2 O13 70.8(2) 5_566 .
O25 Tb2 O13 128.4(2) . .
O6 Tb2 O13 142.4(2) . .
O23 Tb3 O17 116.4(3) 4_547 2_565
O23 Tb3 O20 138.0(4) 4_547 .
O17 Tb3 O20 80.4(3) 2_565 .
O23 Tb3 O29 66.5(4) 4_547 .
O17 Tb3 O29 141.9(3) 2_565 .
O20 Tb3 O29 77.1(3) . .
O23 Tb3 O28 77.0(3) 4_547 .
O17 Tb3 O28 72.8(3) 2_565 .
O20 Tb3 O28 71.9(3) . .
O29 Tb3 O28 71.2(3) . .
O23 Tb3 O22 68.9(3) 4_547 .
O17 Tb3 O22 137.7(3) 2_565 .
O20 Tb3 O22 125.6(3) . .
O29 Tb3 O22 80.2(3) . .
O28 Tb3 O22 142.1(3) . .
O23 Tb3 O21 79.0(4) 4_547 .
O17 Tb3 O21 86.9(3) 2_565 .
O20 Tb3 O21 142.6(3) . .
O29 Tb3 O21 128.7(3) . .
O28 Tb3 O21 136.9(4) . .
O22 Tb3 O21 51.7(3) . .
O23 Tb3 O19 128.3(4) 4_547 .
O17 Tb3 O19 115.3(3) 2_565 .
O20 Tb3 O19 53.7(3) . .
O29 Tb3 O19 74.0(3) . .
O28 Tb3 O19 120.1(3) . .
O22 Tb3 O19 72.8(2) . .
O21 Tb3 O19 102.9(3) . .
O23 Tb3 O18 148.7(4) 4_547 2_565
O17 Tb3 O18 52.3(3) 2_565 2_565
O20 Tb3 O18 72.6(3) . 2_565
O29 Tb3 O18 142.5(3) . 2_565
O28 Tb3 O18 118.0(3) . 2_565
O22 Tb3 O18 99.9(3) . 2_565
O21 Tb3 O18 71.8(3) . 2_565
O19 Tb3 O18 70.4(3) . 2_565
O23 Tb3 O24 47.5(4) 4_547 4_547
O17 Tb3 O24 69.4(3) 2_565 4_547
O20 Tb3 O24 134.9(4) . 4_547
O29 Tb3 O24 107.2(4) . 4_547
O28 Tb3 O24 67.8(4) . 4_547
O22 Tb3 O24 98.9(3) . 4_547
O21 Tb3 O24 69.5(4) . 4_547
O19 Tb3 O24 171.4(3) . 4_547
O18 Tb3 O24 109.8(4) 2_565 4_547
O23 Tb3 C60 140.2(4) 4_547 .
O17 Tb3 C60 98.1(3) 2_565 .
O20 Tb3 C60 26.8(3) . .
O29 Tb3 C60 74.1(3) . .
O28 Tb3 C60 96.2(3) . .
O22 Tb3 C60 99.3(3) . .
O21 Tb3 C60 124.6(4) . .
O19 Tb3 C60 26.9(3) . .
O18 Tb3 C60 68.8(3) 2_565 .
O24 Tb3 C60 161.7(4) 4_547 .
O23 Tb3 C49 138.3(4) 4_547 2_565
O17 Tb3 C49 26.2(3) 2_565 2_565
O20 Tb3 C49 72.3(3) . 2_565
O29 Tb3 C49 148.9(3) . 2_565
O28 Tb3 C49 94.1(3) . 2_565
O22 Tb3 C49 122.4(3) . 2_565
O21 Tb3 C49 80.8(3) . 2_565
O19 Tb3 C49 91.6(3) . 2_565
O18 Tb3 C49 26.4(3) 2_565 2_565
O24 Tb3 C49 91.2(4) 4_547 2_565
C60 Tb3 C49 80.7(4) . 2_565
N10 Co1 N9 81.0(3) . .
N10 Co1 N5 93.5(3) . .
N9 Co1 N5 97.0(3) . .
N10 Co1 N6 173.7(3) . .
N9 Co1 N6 96.7(3) . .
N5 Co1 N6 80.9(3) . .
N10 Co1 N3 94.7(3) . 2_565
N9 Co1 N3 92.2(3) . 2_565
N5 Co1 N3 168.5(3) . 2_565
N6 Co1 N3 91.3(3) . 2_565
N10 Co1 N4 96.0(3) . 2_565
N9 Co1 N4 172.1(3) . 2_565
N5 Co1 N4 90.4(3) . 2_565
N6 Co1 N4 87.0(3) . 2_565
N3 Co1 N4 80.7(3) 2_565 2_565
N12 Co2 N11 81.1(3) 5_567 5_567
N12 Co2 N2 92.0(3) 5_567 4_546
N11 Co2 N2 96.7(3) 5_567 4_546
N12 Co2 N8 174.1(3) 5_567 .
N11 Co2 N8 95.2(3) 5_567 .
N2 Co2 N8 93.0(3) 4_546 .
N12 Co2 N7 92.6(3) 5_567 .
N11 Co2 N7 92.8(3) 5_567 .
N2 Co2 N7 170.0(3) 4_546 .
N8 Co2 N7 82.9(3) . .
N12 Co2 N1 97.3(4) 5_567 4_546
N11 Co2 N1 177.5(3) 5_567 4_546
N2 Co2 N1 81.4(3) 4_546 4_546
N8 Co2 N1 86.6(3) . 4_546
N7 Co2 N1 89.1(3) . 4_546
O1 C1 O2 126.5(9) . .
O1 C1 C3 117.0(9) . .
O2 C1 C3 116.5(9) . .
N1 C2 C3 123.7(9) . .
N1 C2 H2 118.1 . .
C3 C2 H2 118.1 . .
C2 C3 C4 118.0(9) . .
C2 C3 C1 119.2(9) . .
C4 C3 C1 122.7(9) . .
C5 C4 C3 118.7(10) . .
C5 C4 H4 120.7 . .
C3 C4 H4 120.7 . .
C6 C5 C4 120.9(10) . .
C6 C5 H5 119.6 . .
C4 C5 H5 119.6 . .
C5 C6 N1 121.5(9) . .
C5 C6 C7 124.6(9) . .
N1 C6 C7 113.8(8) . .
N2 C7 C8 120.6(9) . .
N2 C7 C6 115.4(8) . .
C8 C7 C6 124.0(9) . .
C7 C8 C9 119.3(10) . .
C7 C8 H8 120.4 . .
C9 C8 H8 120.4 . .
C10 C9 C8 119.0(9) . .
C10 C9 H9 120.5 . .
C8 C9 H9 120.5 . .
C9 C10 C11 120.6(9) . .
C9 C10 C12 121.6(9) . .
C11 C10 C12 117.8(9) . .
N2 C11 C10 120.0(9) . .
N2 C11 H11 120.0 . .
C10 C11 H11 120.0 . .
O3 C12 O4 126.0(9) . .
O3 C12 C10 118.5(9) . .
O4 C12 C10 115.4(9) . .
O6 C13 O5 126.7(10) . .
O6 C13 C15 119.2(9) . .
O5 C13 C15 114.0(9) . .
N3 C14 C15 122.2(9) . .
N3 C14 H14 118.9 . .
C15 C14 H14 118.9 . .
C16 C15 C14 118.5(9) . .
C16 C15 C13 120.5(9) . .
C14 C15 C13 120.9(9) . .
C15 C16 C17 119.8(10) . .
C15 C16 H16 120.1 . .
C17 C16 H16 120.1 . .
C18 C17 C16 118.4(10) . .
C18 C17 H17 120.8 . .
C16 C17 H17 120.8 . .
N3 C18 C17 122.1(8) . .
N3 C18 C19 115.2(8) . .
C17 C18 C19 122.7(9) . .
N4 C19 C20 122.5(9) . .
N4 C19 C18 114.7(8) . .
C20 C19 C18 122.4(9) . .
C19 C20 C21 120.4(10) . .
C19 C20 H20 119.8 . .
C21 C20 H20 119.8 . .
C20 C21 C22 117.5(10) . .
C20 C21 H21 121.2 . .
C22 C21 H21 121.2 . .
C23 C22 C21 118.8(9) . .
C23 C22 C24 121.6(9) . .
C21 C22 C24 119.5(9) . .
N4 C23 C22 123.2(9) . .
N4 C23 H23 118.4 . .
C22 C23 H23 118.4 . .
O7 C24 O8 126.5(10) . .
O7 C24 C22 116.8(10) . .
O8 C24 C22 116.6(10) . .
O10 C25 O9 126.1(9) . .
O10 C25 C27 118.8(10) . .
O9 C25 C27 115.2(9) . .
N5 C26 C27 122.3(9) . .
N5 C26 H26 118.9 . .
C27 C26 H26 118.9 . .
C28 C27 C26 119.4(9) . .
C28 C27 C25 118.8(9) . .
C26 C27 C25 121.8(9) . .
C27 C28 C29 119.2(10) . .
C27 C28 H28 120.4 . .
C29 C28 H28 120.4 . .
C30 C29 C28 117.9(10) . .
C30 C29 H29 121.0 . .
C28 C29 H29 121.0 . .
N5 C30 C29 123.5(9) . .
N5 C30 C31 114.2(8) . .
C29 C30 C31 122.1(9) . .
N6 C31 C32 121.7(9) . .
N6 C31 C30 115.0(8) . .
C32 C31 C30 123.4(9) . .
C31 C32 C33 118.9(11) . .
C31 C32 H32 120.6 . .
C33 C32 H32 120.6 . .
C34 C33 C32 119.9(10) . .
C34 C33 H33 120.1 . .
C32 C33 H33 120.1 . .
C33 C34 C35 118.9(9) . .
C33 C34 C36 122.7(10) . .
C35 C34 C36 118.4(10) . .
N6 C35 C34 123.1(10) . .
N6 C35 H35 118.5 . .
C34 C35 H35 118.5 . .
O11 C36 O12 126.6(12) . .
O11 C36 C34 117.7(11) . .
O12 C36 C34 115.6(13) . .
O13 C37 O14 126.5(10) . .
O13 C37 C39 119.4(9) . .
O14 C37 C39 114.1(9) . .
N7 C38 C39 123.1(9) . .
N7 C38 H38 118.4 . .
C39 C38 H38 118.4 . .
C38 C39 C40 117.9(9) . .
C38 C39 C37 122.1(9) . .
C40 C39 C37 120.0(9) . .
C41 C40 C39 119.3(9) . .
C41 C40 H40 120.3 . .
C39 C40 H40 120.3 . .
C42 C41 C40 120.2(10) . .
C42 C41 H41 119.9 . .
C40 C41 H41 119.9 . .
N7 C42 C41 120.4(9) . .
N7 C42 C43 115.2(8) . .
C41 C42 C43 124.3(9) . .
C44 C43 N8 120.4(9) . .
C44 C43 C42 124.3(9) . .
N8 C43 C42 115.3(8) . .
C43 C44 C45 120.1(9) . .
C43 C44 H44 119.9 . .
C45 C44 H44 119.9 . .
C46 C45 C44 119.6(10) . .
C46 C45 H45 120.2 . .
C44 C45 H45 120.2 . .
C45 C46 C47 117.3(10) . .
C45 C46 C48 121.8(10) . .
C47 C46 C48 120.9(10) . .
N8 C47 C46 123.0(10) . .
N8 C47 H47 118.5 . .
C46 C47 H47 118.5 . .
O15 C48 O16 127.5(11) . .
O15 C48 C46 114.9(12) . .
O16 C48 C46 117.6(11) . .
O18 C49 O17 121.5(10) . .
O18 C49 C51 120.0(10) . .
O17 C49 C51 118.4(11) . .
O18 C49 Tb3 65.3(6) . 2_564
O17 C49 Tb3 57.1(6) . 2_564
C51 C49 Tb3 165.5(8) . 2_564
N9 C50 C51 123.2(10) . .
N9 C50 H50 118.4 . .
C51 C50 H50 118.4 . .
C52 C51 C50 119.1(10) . .
C52 C51 C49 120.7(10) . .
C50 C51 C49 120.2(10) . .
C51 C52 C53 118.8(10) . .
C51 C52 H52 120.6 . .
C53 C52 H52 120.6 . .
C54 C53 C52 119.5(11) . .
C54 C53 H53 120.3 . .
C52 C53 H53 120.3 . .
C53 C54 N9 122.6(9) . .
C53 C54 C55 123.8(10) . .
N9 C54 C55 113.6(9) . .
N10 C55 C56 122.4(9) . .
N10 C55 C54 113.6(9) . .
C56 C55 C54 124.0(10) . .
C55 C56 C57 119.6(11) . .
C55 C56 H56 120.2 . .
C57 C56 H56 120.2 . .
C58 C57 C56 118.9(10) . .
C58 C57 H57 120.6 . .
C56 C57 H57 120.6 . .
C57 C58 C59 119.4(9) . .
C57 C58 C60 123.5(10) . .
C59 C58 C60 117.1(10) . .
N10 C59 C58 121.5(10) . .
N10 C59 H59 119.3 . .
C58 C59 H59 119.3 . .
O20 C60 O19 122.8(10) . .
O20 C60 C58 118.1(10) . .
O19 C60 C58 119.0(11) . .
O20 C60 Tb3 59.1(5) . .
O19 C60 Tb3 63.7(6) . .
C58 C60 Tb3 177.2(8) . .
O22 C61 O21 122.0(11) . .
O22 C61 C63 119.6(10) . .
O21 C61 C63 118.4(11) . .
O22 C61 Tb3 61.2(6) . .
O21 C61 Tb3 62.6(6) . .
C63 C61 Tb3 163.9(7) . .
N11 C62 C63 123.9(10) . .
N11 C62 H62 118.1 . .
C63 C62 H62 118.1 . .
C64 C63 C62 117.8(9) . .
C64 C63 C61 122.0(10) . .
C62 C63 C61 120.2(10) . .
C65 C64 C63 119.6(11) . .
C65 C64 H64 120.2 . .
C63 C64 H64 120.2 . .
C64 C65 C66 119.1(11) . .
C64 C65 H65 120.4 . .
C66 C65 H65 120.4 . .
N11 C66 C65 121.5(9) . .
N11 C66 C67 114.9(10) . .
C65 C66 C67 123.5(11) . .
N12 C67 C68 120.8(11) . .
N12 C67 C66 114.2(11) . .
C68 C67 C66 125.0(12) . .
C69 C68 C67 118.8(13) . .
C69 C68 H68 120.6 . .
C67 C68 H68 120.6 . .
C70 C69 C68 118.9(13) . .
C70 C69 H69 120.6 . .
C68 C69 H69 120.6 . .
C69 C70 C71 121.0(12) . .
C69 C70 C72 114.8(12) . .
C71 C70 C72 124.1(12) . .
N12 C71 C70 120.1(13) . .
N12 C71 H71 119.9 . .
C70 C71 H71 119.9 . .
O24 C72 O23 124.3(15) . .
O24 C72 O24' 42.4(14) . .
O23 C72 O24' 131.1(19) . .
O24 C72 C70 116.4(14) . .
O23 C72 C70 118.6(12) . .
O24' C72 C70 99.5(17) . .
O24 C72 Tb3 72.4(9) . 4_557
O23 C72 Tb3 52.3(7) . 4_557
O24' C72 Tb3 97.1(15) . 4_557
C70 C72 Tb3 162.0(9) . 4_557
O30 Cl1 O32 110.3(6) . .
O30 Cl1 O31 109.8(6) . .
O32 Cl1 O31 109.5(5) . .
O30 Cl1 O33 110.0(6) . .
O32 Cl1 O33 109.0(5) . .
O31 Cl1 O33 108.2(5) . .
O35A Cl2 O36B 95(2) . .
O35A Cl2 O34B 118.7(19) . .
O36B Cl2 O34B 124(3) . .
O35A Cl2 O37A 116.6(14) . .
O36B Cl2 O37A 62.2(16) . .
O34B Cl2 O37A 63(2) . .
O35A Cl2 O35B 53.4(14) . .
O36B Cl2 O35B 119(2) . .
O34B Cl2 O35B 116(2) . .
O37A Cl2 O35B 169.3(16) . .
O35A Cl2 O34A 113.0(12) . .
O36B Cl2 O34A 151.0(19) . .
O34B Cl2 O34A 49.2(18) . .
O37A Cl2 O34A 108.9(11) . .
O35B Cl2 O34A 74.9(15) . .
O35A Cl2 O36A 111.6(12) . .
O36B Cl2 O36A 60.1(16) . .
O34B Cl2 O36A 128.0(18) . .
O37A Cl2 O36A 105.1(9) . .
O35B Cl2 O36A 83.7(15) . .
O34A Cl2 O36A 100.0(9) . .
O35A Cl2 O37B 38.6(14) . .
O36B Cl2 O37B 91(2) . .
O34B Cl2 O37B 91(2) . .
O37A Cl2 O37B 81.0(13) . .
O35B Cl2 O37B 88.3(17) . .
O34A Cl2 O37B 115.7(12) . .
O36A Cl2 O37B 140.0(12) . .
C2 N1 C6 117.3(8) . .
C2 N1 Co2 128.8(7) . 4_556
C6 N1 Co2 113.2(6) . 4_556
C11 N2 C7 120.1(8) . .
C11 N2 Co2 125.6(7) . 4_556
C7 N2 Co2 114.3(6) . 4_556
C14 N3 C18 118.3(8) . .
C14 N3 Co1 128.3(6) . 2_564
C18 N3 Co1 113.2(6) . 2_564
C23 N4 C19 117.5(8) . .
C23 N4 Co1 128.9(7) . 2_564
C19 N4 Co1 113.4(6) . 2_564
C26 N5 C30 117.6(8) . .
C26 N5 Co1 128.0(7) . .
C30 N5 Co1 113.6(6) . .
C35 N6 C31 117.5(9) . .
C35 N6 Co1 128.9(7) . .
C31 N6 Co1 113.5(6) . .
C38 N7 C42 118.9(8) . .
C38 N7 Co2 128.3(6) . .
C42 N7 Co2 111.9(6) . .
C47 N8 C43 119.3(9) . .
C47 N8 Co2 128.2(7) . .
C43 N8 Co2 112.5(6) . .
C50 N9 C54 116.7(9) . .
C50 N9 Co1 127.8(7) . .
C54 N9 Co1 115.0(6) . .
C59 N10 C55 118.2(9) . .
C59 N10 Co1 125.5(8) . .
C55 N10 Co1 116.0(6) . .
C66 N11 C62 118.1(9) . .
C66 N11 Co2 113.7(6) . 5_567
C62 N11 Co2 128.1(7) . 5_567
C67 N12 C71 120.2(11) . .
C67 N12 Co2 115.2(7) . 5_567
C71 N12 Co2 124.5(9) . 5_567
C1 O2 Tb2 146.1(7) . 5_566
C12 O3 Tb1 136.9(6) . .
C12 O4 Tb2 153.1(7) . .
C13 O5 Tb1 176.0(7) . .
C13 O6 Tb2 118.1(6) . .
C24 O7 Tb2 142.4(7) . 7_665
C25 O9 Tb2 162.3(7) . .
C25 O10 Tb1 125.2(6) . .
C36 O12 Tb1 159.1(9) . 7_655
C37 O13 Tb2 121.3(6) . .
C37 O14 Tb1 169.4(8) . .
C48 O15 Tb1 152.8(8) . 5_567
C49 O17 Tb3 96.7(7) . 2_564
C49 O18 Tb3 88.3(7) . 2_564
C60 O19 Tb3 89.4(7) . .
C60 O20 Tb3 94.1(6) . .
C61 O21 Tb3 91.2(7) . .
C61 O22 Tb3 92.8(7) . .
C72 O23 Tb3 103.9(9) . 4_557
C72 O24 Tb3 83.8(10) . 4_557
Tb2 O25 H25A 123.6 . .
Tb2 O25 H25B 123.8 . .
H25A O25 H25B 112.4 . .
Tb1 O26 H1C 73.8 . .
Tb1 O26 H1D 74.0 . .
H1C O26 H1D 111.9 . .
Tb1 O27 H1A 87.6 . .
Tb1 O27 H1B 87.2 . .
H1A O27 H1B 109.9 . .
Tb3 O28 H28A 120.6 . .
Tb3 O28 H28B 120.4 . .
H28A O28 H28B 110.1 . .
Tb3 O29 H29A 97.1 . .
Tb3 O29 H29B 96.6 . .
H29A O29 H29B 110.0 . .
H38A O38 H38B 108.9 . .
H39A O39 H39B 101.9 . .
H41A O41 H41B 107.3 . .
H42A O42 H42B 107.7 . .
H43A O43 H43B 107.7 . .
H44A O44 H44B 98.1 . .
H45A O45 H45B 116.1 . .
H46A O46 H46B 116.7 . .
H47A O47 H47B 105.8 . .
H48A O48 H48B 107.7 . .

loop_
_geom_bond_atom_site_label_1
_geom_bond_atom_site_label_2
_geom_bond_distance
_geom_bond_site_symmetry_2
Tb1 O5 2.284(7) .
Tb1 O12 2.288(8) 7_665
Tb1 O14 2.289(7) .
Tb1 O15 2.307(8) 5_567
Tb1 O3 2.373(7) .
Tb1 O27 2.449(8) .
Tb1 O10 2.477(7) .
Tb1 O26 2.549(10) .
Tb1 H1A 2.5558 .
Tb1 H1B 2.5492 .
Tb1 H1C 2.4502 .
Tb1 H1D 2.4538 .
Tb2 O9 2.221(7) .
Tb2 O4 2.264(6) .
Tb2 O7 2.317(6) 7_655
Tb2 O2 2.324(7) 5_566
Tb2 O25 2.376(7) .
Tb2 O6 2.406(6) .
Tb2 O13 2.508(7) .
Tb3 O23 2.359(11) 4_547
Tb3 O17 2.368(8) 2_565
Tb3 O20 2.407(7) .
Tb3 O29 2.443(9) .
Tb3 O28 2.454(8) .
Tb3 O22 2.466(8) .
Tb3 O21 2.495(9) .
Tb3 O19 2.508(8) .
Tb3 O18 2.547(8) 2_565
Tb3 O24 2.776(14) 4_547
Tb3 C60 2.797(11) .
Tb3 C49 2.802(11) 2_565
Co1 N10 1.995(9) .
Co1 N9 2.003(8) .
Co1 N5 2.016(8) .
Co1 N6 2.022(8) .
Co1 N3 2.023(7) 2_565
Co1 N4 2.041(8) 2_565
Co2 N12 1.955(9) 5_567
Co2 N11 1.975(8) 5_567
Co2 N2 1.975(8) 4_546
Co2 N8 1.986(8) .
Co2 N7 1.989(8) .
Co2 N1 2.024(8) 4_546
C1 O1 1.243(12) .
C1 O2 1.257(12) .
C1 C3 1.509(13) .
C2 N1 1.352(12) .
C2 C3 1.380(14) .
C2 H2 0.9300 .
C3 C4 1.402(14) .
C4 C5 1.375(13) .
C4 H4 0.9300 .
C5 C6 1.365(14) .
C5 H5 0.9300 .
C6 N1 1.377(12) .
C6 C7 1.463(13) .
C7 N2 1.370(12) .
C7 C8 1.377(13) .
C8 C9 1.382(14) .
C8 H8 0.9300 .
C9 C10 1.365(14) .
C9 H9 0.9300 .
C10 C11 1.387(13) .
C10 C12 1.513(14) .
C11 N2 1.337(12) .
C11 H11 0.9300 .
C12 O3 1.256(13) .
C12 O4 1.276(12) .
C13 O6 1.232(12) .
C13 O5 1.247(12) .
C13 C15 1.541(13) .
C14 N3 1.331(11) .
C14 C15 1.396(13) .
C14 H14 0.9300 .
C15 C16 1.376(14) .
C16 C17 1.385(14) .
C16 H16 0.9300 .
C17 C18 1.372(14) .
C17 H17 0.9300 .
C18 N3 1.369(12) .
C18 C19 1.484(13) .
C19 N4 1.354(12) .
C19 C20 1.379(13) .
C20 C21 1.380(13) .
C20 H20 0.9300 .
C21 C22 1.404(15) .
C21 H21 0.9300 .
C22 C23 1.394(14) .
C22 C24 1.518(13) .
C23 N4 1.340(11) .
C23 H23 0.9300 .
C24 O7 1.247(13) .
C24 O8 1.250(14) .
C25 O10 1.248(12) .
C25 O9 1.258(13) .
C25 C27 1.520(13) .
C26 N5 1.347(12) .
C26 C27 1.391(14) .
C26 H26 0.9300 .
C27 C28 1.376(15) .
C28 C29 1.409(14) .
C28 H28 0.9300 .
C29 C30 1.372(14) .
C29 H29 0.9300 .
C30 N5 1.366(12) .
C30 C31 1.477(13) .
C31 N6 1.372(12) .
C31 C32 1.376(14) .
C32 C33 1.386(14) .
C32 H32 0.9300 .
C33 C34 1.354(15) .
C33 H33 0.9300 .
C34 C35 1.384(14) .
C34 C36 1.521(15) .
C35 N6 1.333(11) .
C35 H35 0.9300 .
C36 O11 1.243(16) .
C36 O12 1.245(15) .
C37 O13 1.237(12) .
C37 O14 1.244(12) .
C37 C39 1.519(13) .
C38 N7 1.337(12) .
C38 C39 1.379(13) .
C38 H38 0.9300 .
C39 C40 1.391(14) .
C40 C41 1.380(14) .
C40 H40 0.9300 .
C41 C42 1.375(13) .
C41 H41 0.9300 .
C42 N7 1.369(12) .
C42 C43 1.466(13) .
C43 C44 1.362(14) .
C43 N8 1.363(11) .
C44 C45 1.395(14) .
C44 H44 0.9300 .
C45 C46 1.379(15) .
C45 H45 0.9300 .
C46 C47 1.395(14) .
C46 C48 1.517(15) .
C47 N8 1.331(12) .
C47 H47 0.9300 .
C48 O15 1.241(14) .
C48 O16 1.254(15) .
C49 O18 1.244(14) .
C49 O17 1.246(13) .
C49 C51 1.509(15) .
C49 Tb3 2.802(11) 2_564
C50 N9 1.335(12) .
C50 C51 1.395(15) .
C50 H50 0.9300 .
C51 C52 1.364(15) .
C52 C53 1.382(14) .
C52 H52 0.9300 .
C53 C54 1.370(15) .
C53 H53 0.9300 .
C54 N9 1.371(13) .
C54 C55 1.496(14) .
C55 N10 1.356(13) .
C55 C56 1.363(15) .
C56 C57 1.390(14) .
C56 H56 0.9300 .
C57 C58 1.356(15) .
C57 H57 0.9300 .
C58 C59 1.410(14) .
C58 C60 1.499(14) .
C59 N10 1.342(12) .
C59 H59 0.9300 .
C60 O20 1.264(14) .
C60 O19 1.265(13) .
C61 O22 1.234(14) .
C61 O21 1.241(14) .
C61 C63 1.504(14) .
C62 N11 1.340(11) .
C62 C63 1.386(15) .
C62 H62 0.9300 .
C63 C64 1.380(16) .
C64 C65 1.375(15) .
C64 H64 0.9300 .
C65 C66 1.408(15) .
C65 H65 0.9300 .
C66 N11 1.339(13) .
C66 C67 1.445(15) .
C67 N12 1.333(16) .
C67 C68 1.403(18) .
C68 C69 1.392(17) .
C68 H68 0.9300 .
C69 C70 1.343(18) .
C69 H69 0.9300 .
C70 C71 1.389(18) .
C70 C72 1.553(17) .
C71 N12 1.350(14) .
C71 H71 0.9300 .
C72 O24 1.174(14) .
C72 O23 1.203(16) .
C72 O24' 1.354(18) .
C72 Tb3 2.894(13) 4_557
Cl1 O30 1.403(10) .
Cl1 O32 1.416(8) .
Cl1 O31 1.432(8) .
Cl1 O33 1.447(9) .
Cl2 O35A 1.266(16) .
Cl2 O36B 1.31(3) .
Cl2 O34B 1.37(4) .
Cl2 O37A 1.387(14) .
Cl2 O35B 1.40(3) .
Cl2 O34A 1.488(15) .
Cl2 O36A 1.503(14) .
Cl2 O37B 1.81(3) .
N1 Co2 2.024(8) 4_556
N2 Co2 1.975(8) 4_556
N3 Co1 2.023(7) 2_564
N4 Co1 2.041(8) 2_564
N11 Co2 1.975(8) 5_567
N12 Co2 1.955(9) 5_567
O2 Tb2 2.324(7) 5_566
O7 Tb2 2.317(6) 7_665
O12 Tb1 2.288(8) 7_655
O15 Tb1 2.307(8) 5_567
O17 Tb3 2.368(8) 2_564
O18 Tb3 2.547(8) 2_564
O23 Tb3 2.359(11) 4_557
O24 Tb3 2.776(14) 4_557
O25 H25A 0.8540 .
O25 H25B 0.8332 .
O26 H1C 0.8284 .
O26 H1D 0.8471 .
O27 H1A 0.8392 .
O27 H1B 0.8373 .
O28 H28A 0.8493 .
O28 H28B 0.8654 .
O29 H29A 0.8402 .
O29 H29B 0.8476 .
O38 H38A 0.8599 .
O38 H38B 0.8564 .
O39 H39A 0.8845 .
O39 H39B 0.8651 .
O41 H41A 0.8606 .
O41 H41B 0.8506 .
O42 H42A 0.8501 .
O42 H42B 0.8499 .
O43 H43A 0.8504 .
O43 H43B 0.8500 .
O44 H44A 0.9050 .
O44 H44B 0.9111 .
O45 H45A 0.8376 .
O45 H45B 0.8218 .
O46 H46A 0.8417 .
O46 H46B 0.8476 .
O47 H47A 0.8716 .
O47 H47B 0.8592 .
O48 H48A 0.8502 .
O48 H48B 0.8497 .

loop_
_geom_torsion_atom_site_label_1
_geom_torsion_atom_site_label_2
_geom_torsion_atom_site_label_3
_geom_torsion_atom_site_label_4
_geom_torsion
_geom_torsion_site_symmetry_1
_geom_torsion_site_symmetry_4
N1 C2 C3 C4 0.1(15) . .
N1 C2 C3 C1 -175.7(9) . .
O1 C1 C3 C2 16.0(14) . .
O2 C1 C3 C2 -164.6(9) . .
O1 C1 C3 C4 -159.5(10) . .
O2 C1 C3 C4 19.9(14) . .
C2 C3 C4 C5 -0.3(15) . .
C1 C3 C4 C5 175.3(9) . .
C3 C4 C5 C6 0.3(16) . .
C4 C5 C6 N1 -0.1(16) . .
C4 C5 C6 C7 177.5(10) . .
C5 C6 C7 N2 -179.8(9) . .
N1 C6 C7 N2 -2.0(12) . .
C5 C6 C7 C8 -0.2(16) . .
N1 C6 C7 C8 177.6(10) . .
N2 C7 C8 C9 4.8(16) . .
C6 C7 C8 C9 -174.8(10) . .
C7 C8 C9 C10 1.3(16) . .
C8 C9 C10 C11 -6.3(15) . .
C8 C9 C10 C12 176.2(10) . .
C9 C10 C11 N2 5.4(14) . .
C12 C10 C11 N2 -177.1(9) . .
C9 C10 C12 O3 175.2(10) . .
C11 C10 C12 O3 -2.3(14) . .
C9 C10 C12 O4 -7.3(14) . .
C11 C10 C12 O4 175.2(9) . .
N3 C14 C15 C16 4.0(15) . .
N3 C14 C15 C13 -173.1(8) . .
O6 C13 C15 C16 174.3(9) . .
O5 C13 C15 C16 -7.9(14) . .
O6 C13 C15 C14 -8.6(14) . .
O5 C13 C15 C14 169.2(9) . .
C14 C15 C16 C17 -2.9(15) . .
C13 C15 C16 C17 174.2(9) . .
C15 C16 C17 C18 -3.1(16) . .
C16 C17 C18 N3 8.5(15) . .
C16 C17 C18 C19 -172.5(9) . .
N3 C18 C19 N4 -0.6(12) . .
C17 C18 C19 N4 -179.6(9) . .
N3 C18 C19 C20 -173.0(9) . .
C17 C18 C19 C20 7.9(15) . .
N4 C19 C20 C21 -0.9(16) . .
C18 C19 C20 C21 171.0(10) . .
C19 C20 C21 C22 0.1(16) . .
C20 C21 C22 C23 1.1(16) . .
C20 C21 C22 C24 -176.5(10) . .
C21 C22 C23 N4 -1.7(15) . .
C24 C22 C23 N4 175.8(9) . .
C23 C22 C24 O7 -151.0(10) . .
C21 C22 C24 O7 26.5(15) . .
C23 C22 C24 O8 33.1(15) . .
C21 C22 C24 O8 -149.3(11) . .
N5 C26 C27 C28 3.1(16) . .
N5 C26 C27 C25 -176.6(9) . .
O10 C25 C27 C28 175.0(10) . .
O9 C25 C27 C28 -5.9(15) . .
O10 C25 C27 C26 -5.3(16) . .
O9 C25 C27 C26 173.8(10) . .
C26 C27 C28 C29 -4.8(18) . .
C25 C27 C28 C29 175.0(11) . .
C27 C28 C29 C30 3.3(18) . .
C28 C29 C30 N5 0.1(18) . .
C28 C29 C30 C31 -173.6(10) . .
N5 C30 C31 N6 7.0(13) . .
C29 C30 C31 N6 -178.7(10) . .
N5 C30 C31 C32 -173.9(9) . .
C29 C30 C31 C32 0.4(17) . .
N6 C31 C32 C33 -1.8(16) . .
C30 C31 C32 C33 179.1(10) . .
C31 C32 C33 C34 -0.7(17) . .
C32 C33 C34 C35 0.8(16) . .
C32 C33 C34 C36 179.9(10) . .
C33 C34 C35 N6 1.7(16) . .
C36 C34 C35 N6 -177.5(10) . .
C33 C34 C36 O11 -162.8(12) . .
C35 C34 C36 O11 16.4(17) . .
C33 C34 C36 O12 18.0(17) . .
C35 C34 C36 O12 -162.8(10) . .
N7 C38 C39 C40 0.8(14) . .
N7 C38 C39 C37 -177.2(9) . .
O13 C37 C39 C38 -11.9(15) . .
O14 C37 C39 C38 169.3(9) . .
O13 C37 C39 C40 170.2(9) . .
O14 C37 C39 C40 -8.6(14) . .
C38 C39 C40 C41 -2.8(14) . .
C37 C39 C40 C41 175.1(9) . .
C39 C40 C41 C42 1.4(15) . .
C40 C41 C42 N7 2.3(15) . .
C40 C41 C42 C43 -179.5(9) . .
N7 C42 C43 C44 -176.9(9) . .
C41 C42 C43 C44 4.8(16) . .
N7 C42 C43 N8 3.5(12) . .
C41 C42 C43 N8 -174.8(9) . .
N8 C43 C44 C45 -5.3(15) . .
C42 C43 C44 C45 175.1(9) . .
C43 C44 C45 C46 1.3(15) . .
C44 C45 C46 C47 2.1(15) . .
C44 C45 C46 C48 -179.1(10) . .
C45 C46 C47 N8 -1.6(15) . .
C48 C46 C47 N8 179.6(9) . .
C45 C46 C48 O15 18.5(15) . .
C47 C46 C48 O15 -162.7(10) . .
C45 C46 C48 O16 -160.6(10) . .
C47 C46 C48 O16 18.2(16) . .
N9 C50 C51 C52 0.1(16) . .
N9 C50 C51 C49 -179.2(10) . .
O18 C49 C51 C52 -160.5(11) . .
O17 C49 C51 C52 15.2(17) . .
Tb3 C49 C51 C52 -53(4) 2_564 .
O18 C49 C51 C50 18.8(17) . .
O17 C49 C51 C50 -165.5(10) . .
Tb3 C49 C51 C50 126(3) 2_564 .
C50 C51 C52 C53 -1.4(16) . .
C49 C51 C52 C53 178.0(10) . .
C51 C52 C53 C54 0.2(16) . .
C52 C53 C54 N9 2.2(16) . .
C52 C53 C54 C55 179.9(10) . .
C53 C54 C55 N10 -167.9(10) . .
N9 C54 C55 N10 10.0(12) . .
C53 C54 C55 C56 12.0(16) . .
N9 C54 C55 C56 -170.1(10) . .
N10 C55 C56 C57 -0.9(17) . .
C54 C55 C56 C57 179.2(10) . .
C55 C56 C57 C58 2.1(17) . .
C56 C57 C58 C59 -1.7(17) . .
C56 C57 C58 C60 -179.9(11) . .
C57 C58 C59 N10 -0.1(16) . .
C60 C58 C59 N10 178.3(9) . .
C57 C58 C60 O20 -164.0(11) . .
C59 C58 C60 O20 17.7(16) . .
C57 C58 C60 O19 17.8(17) . .
C59 C58 C60 O19 -160.5(10) . .
C57 C58 C60 Tb3 -170(17) . .
C59 C58 C60 Tb3 11(18) . .
O23 Tb3 C60 O20 -101.5(8) 4_547 .
O17 Tb3 C60 O20 49.0(7) 2_565 .
O29 Tb3 C60 O20 -92.8(7) . .
O28 Tb3 C60 O20 -24.4(7) . .
O22 Tb3 C60 O20 -169.7(7) . .
O21 Tb3 C60 O20 140.8(6) . .
O19 Tb3 C60 O20 -178.6(12) . .
O18 Tb3 C60 O20 93.2(7) 2_565 .
O24 Tb3 C60 O20 4.0(16) 4_547 .
C49 Tb3 C60 O20 68.8(7) 2_565 .
O23 Tb3 C60 O19 77.0(9) 4_547 .
O17 Tb3 C60 O19 -132.4(7) 2_565 .
O20 Tb3 C60 O19 178.6(12) . .
O29 Tb3 C60 O19 85.8(7) . .
O28 Tb3 C60 O19 154.2(7) . .
O22 Tb3 C60 O19 8.9(7) . .
O21 Tb3 C60 O19 -40.6(8) . .
O18 Tb3 C60 O19 -88.2(7) 2_565 .
O24 Tb3 C60 O19 -177.5(10) 4_547 .
C49 Tb3 C60 O19 -112.6(7) 2_565 .
O23 Tb3 C60 C58 -95(17) 4_547 .
O17 Tb3 C60 C58 56(17) 2_565 .
O20 Tb3 C60 C58 7(17) . .
O29 Tb3 C60 C58 -86(17) . .
O28 Tb3 C60 C58 -18(17) . .
O22 Tb3 C60 C58 -163(17) . .
O21 Tb3 C60 C58 147(17) . .
O19 Tb3 C60 C58 -172(18) . .
O18 Tb3 C60 C58 100(17) 2_565 .
O24 Tb3 C60 C58 10(18) 4_547 .
C49 Tb3 C60 C58 75(17) 2_565 .
O23 Tb3 C61 O22 -85.6(7) 4_547 .
O17 Tb3 C61 O22 163.8(6) 2_565 .
O20 Tb3 C61 O22 58.4(9) . .
O29 Tb3 C61 O22 -27.8(7) . .
O28 Tb3 C61 O22 -104.0(8) . .
O21 Tb3 C61 O22 164.9(12) . .
O19 Tb3 C61 O22 45.9(7) . .
O18 Tb3 C61 O22 116.2(7) 2_565 .
O24 Tb3 C61 O22 -133.4(7) 4_547 .
C60 Tb3 C61 O22 51.0(8) . .
C49 Tb3 C61 O22 137.7(7) 2_565 .
O23 Tb3 C61 O21 109.4(8) 4_547 .
O17 Tb3 C61 O21 -1.2(8) 2_565 .
O20 Tb3 C61 O21 -106.6(9) . .
O29 Tb3 C61 O21 167.3(8) . .
O28 Tb3 C61 O21 91.0(9) . .
O22 Tb3 C61 O21 -164.9(12) . .
O19 Tb3 C61 O21 -119.1(8) . .
O18 Tb3 C61 O21 -48.7(8) 2_565 .
O24 Tb3 C61 O21 61.7(8) 4_547 .
C60 Tb3 C61 O21 -114.0(8) . .
C49 Tb3 C61 O21 -27.3(8) 2_565 .
O23 Tb3 C61 C63 12(3) 4_547 .
O17 Tb3 C61 C63 -99(3) 2_565 .
O20 Tb3 C61 C63 156(3) . .
O29 Tb3 C61 C63 70(3) . .
O28 Tb3 C61 C63 -7(3) . .
O22 Tb3 C61 C63 97(3) . .
O21 Tb3 C61 C63 -98(3) . .
O19 Tb3 C61 C63 143(3) . .
O18 Tb3 C61 C63 -146(3) 2_565 .
O24 Tb3 C61 C63 -36(3) 4_547 .
C60 Tb3 C61 C63 148(3) . .
C49 Tb3 C61 C63 -125(3) 2_565 .
N11 C62 C63 C64 1.0(15) . .
N11 C62 C63 C61 179.1(9) . .
O22 C61 C63 C64 176.9(11) . .
O21 C61 C63 C64 -0.5(16) . .
Tb3 C61 C63 C64 89(3) . .
O22 C61 C63 C62 -1.0(15) . .
O21 C61 C63 C62 -178.5(10) . .
Tb3 C61 C63 C62 -89(3) . .
C62 C63 C64 C65 -1.2(15) . .
C61 C63 C64 C65 -179.2(9) . .
C63 C64 C65 C66 -0.3(16) . .
C64 C65 C66 N11 2.1(15) . .
C64 C65 C66 C67 -175.8(10) . .
N11 C66 C67 N12 2.2(14) . .
C65 C66 C67 N12 -179.8(10) . .
N11 C66 C67 C68 -178.4(11) . .
C65 C66 C67 C68 -0.4(18) . .
N12 C67 C68 C69 -2.1(19) . .
C66 C67 C68 C69 178.5(11) . .
C67 C68 C69 C70 0.1(19) . .
C68 C69 C70 C71 2(2) . .
C68 C69 C70 C72 178.1(11) . .
C69 C70 C71 N12 -1(2) . .
C72 C70 C71 N12 -177.6(11) . .
C69 C70 C72 O24 -150.9(15) . .
C71 C70 C72 O24 25(2) . .
C69 C70 C72 O23 19.6(19) . .
C71 C70 C72 O23 -164.1(14) . .
C69 C70 C72 O24' 167.9(18) . .
C71 C70 C72 O24' -16(2) . .
C69 C70 C72 Tb3 -35(3) . 4_557
C71 C70 C72 Tb3 141(2) . 4_557
C3 C2 N1 C6 0.1(15) . .
C3 C2 N1 Co2 169.4(7) . 4_556
C5 C6 N1 C2 -0.1(14) . .
C7 C6 N1 C2 -178.0(9) . .
C5 C6 N1 Co2 -171.0(8) . 4_556
C7 C6 N1 Co2 11.1(10) . 4_556
C10 C11 N2 C7 0.8(14) . .
C10 C11 N2 Co2 -176.8(7) . 4_556
C8 C7 N2 C11 -5.8(14) . .
C6 C7 N2 C11 173.8(9) . .
C8 C7 N2 Co2 172.0(8) . 4_556
C6 C7 N2 Co2 -8.4(11) . 4_556
C15 C14 N3 C18 1.1(13) . .
C15 C14 N3 Co1 -172.7(7) . 2_564
C17 C18 N3 C14 -7.5(14) . .
C19 C18 N3 C14 173.5(8) . .
C17 C18 N3 Co1 167.2(8) . 2_564
C19 C18 N3 Co1 -11.9(10) . 2_564
C22 C23 N4 C19 1.0(14) . .
C22 C23 N4 Co1 175.4(7) . 2_564
C20 C19 N4 C23 0.3(14) . .
C18 C19 N4 C23 -172.1(8) . .
C20 C19 N4 Co1 -174.9(8) . 2_564
C18 C19 N4 Co1 12.7(10) . 2_564
C27 C26 N5 C30 0.2(14) . .
C27 C26 N5 Co1 -169.7(8) . .
C29 C30 N5 C26 -1.8(15) . .
C31 C30 N5 C26 172.3(9) . .
C29 C30 N5 Co1 169.5(9) . .
C31 C30 N5 Co1 -16.4(11) . .
N10 Co1 N5 C26 2.5(8) . .
N9 Co1 N5 C26 -78.8(8) . .
N6 Co1 N5 C26 -174.5(9) . .
N3 Co1 N5 C26 137.9(14) 2_565 .
N4 Co1 N5 C26 98.6(8) 2_565 .
N10 Co1 N5 C30 -167.7(7) . .
N9 Co1 N5 C30 111.0(7) . .
N6 Co1 N5 C30 15.3(7) . .
N3 Co1 N5 C30 -32.4(19) 2_565 .
N4 Co1 N5 C30 -71.6(7) 2_565 .
C34 C35 N6 C31 -4.1(15) . .
C34 C35 N6 Co1 173.0(8) . .
C32 C31 N6 C35 4.1(14) . .
C30 C31 N6 C35 -176.7(9) . .
C32 C31 N6 Co1 -173.4(8) . .
C30 C31 N6 Co1 5.7(11) . .
N10 Co1 N6 C35 144(3) . .
N9 Co1 N6 C35 75.5(9) . .
N5 Co1 N6 C35 171.6(9) . .
N3 Co1 N6 C35 -16.9(9) 2_565 .
N4 Co1 N6 C35 -97.5(9) 2_565 .
N10 Co1 N6 C31 -39(3) . .
N9 Co1 N6 C31 -107.3(7) . .
N5 Co1 N6 C31 -11.2(7) . .
N3 Co1 N6 C31 160.3(7) 2_565 .
N4 Co1 N6 C31 79.7(7) 2_565 .
C39 C38 N7 C42 2.9(13) . .
C39 C38 N7 Co2 -165.1(7) . .
C41 C42 N7 C38 -4.4(13) . .
C43 C42 N7 C38 177.3(8) . .
C41 C42 N7 Co2 165.5(7) . .
C43 C42 N7 Co2 -12.9(10) . .
N12 Co2 N7 C38 -1.8(8) 5_567 .
N11 Co2 N7 C38 -83.0(8) 5_567 .
N2 Co2 N7 C38 115.3(18) 4_546 .
N8 Co2 N7 C38 -177.9(8) . .
N1 Co2 N7 C38 95.4(8) 4_546 .
N12 Co2 N7 C42 -170.5(6) 5_567 .
N11 Co2 N7 C42 108.3(6) 5_567 .
N2 Co2 N7 C42 -53(2) 4_546 .
N8 Co2 N7 C42 13.4(6) . .
N1 Co2 N7 C42 -73.3(6) 4_546 .
C46 C47 N8 C43 -2.3(14) . .
C46 C47 N8 Co2 174.9(7) . .
C44 C43 N8 C47 5.8(14) . .
C42 C43 N8 C47 -174.6(8) . .
C44 C43 N8 Co2 -171.9(8) . .
C42 C43 N8 Co2 7.8(10) . .
N12 Co2 N8 C47 130(3) 5_567 .
N11 Co2 N8 C47 78.8(8) 5_567 .
N2 Co2 N8 C47 -18.2(8) 4_546 .
N7 Co2 N8 C47 171.0(9) . .
N1 Co2 N8 C47 -99.4(8) 4_546 .
N12 Co2 N8 C43 -53(3) 5_567 .
N11 Co2 N8 C43 -103.8(7) 5_567 .
N2 Co2 N8 C43 159.2(6) 4_546 .
N7 Co2 N8 C43 -11.6(6) . .
N1 Co2 N8 C43 78.0(7) 4_546 .
C51 C50 N9 C54 2.2(15) . .
C51 C50 N9 Co1 -169.7(8) . .
C53 C54 N9 C50 -3.4(15) . .
C55 C54 N9 C50 178.7(8) . .
C53 C54 N9 Co1 169.6(8) . .
C55 C54 N9 Co1 -8.3(10) . .
N10 Co1 N9 C50 175.8(9) . .
N5 Co1 N9 C50 -91.8(9) . .
N6 Co1 N9 C50 -10.1(9) . .
N3 Co1 N9 C50 81.4(9) 2_565 .
N4 Co1 N9 C50 107(2) 2_565 .
N10 Co1 N9 C54 3.7(7) . .
N5 Co1 N9 C54 96.2(7) . .
N6 Co1 N9 C54 177.8(7) . .
N3 Co1 N9 C54 -90.6(7) 2_565 .
N4 Co1 N9 C54 -65(2) 2_565 .
C58 C59 N10 C55 1.3(14) . .
C58 C59 N10 Co1 -172.0(7) . .
C56 C55 N10 C59 -0.8(15) . .
C54 C55 N10 C59 179.1(8) . .
C56 C55 N10 Co1 173.1(8) . .
C54 C55 N10 Co1 -7.0(11) . .
N9 Co1 N10 C59 175.5(8) . .
N5 Co1 N10 C59 78.9(8) . .
N6 Co1 N10 C59 106(3) . .
N3 Co1 N10 C59 -93.0(8) 2_565 .
N4 Co1 N10 C59 -11.9(8) 2_565 .
N9 Co1 N10 C55 2.1(7) . .
N5 Co1 N10 C55 -94.5(7) . .
N6 Co1 N10 C55 -67(3) . .
N3 Co1 N10 C55 93.6(7) 2_565 .
N4 Co1 N10 C55 174.7(7) 2_565 .
C65 C66 N11 C62 -2.3(14) . .
C67 C66 N11 C62 175.8(9) . .
C65 C66 N11 Co2 173.6(7) . 5_567
C67 C66 N11 Co2 -8.3(11) . 5_567
C63 C62 N11 C66 0.7(14) . .
C63 C62 N11 Co2 -174.5(7) . 5_567
C68 C67 N12 C71 2.3(17) . .
C66 C67 N12 C71 -178.3(9) . .
C68 C67 N12 Co2 -174.3(9) . 5_567
C66 C67 N12 Co2 5.2(13) . 5_567
C70 C71 N12 C67 -0.5(17) . .
C70 C71 N12 Co2 175.7(9) . 5_567
O1 C1 O2 Tb2 -130.2(11) . 5_566
C3 C1 O2 Tb2 50.4(16) . 5_566
O4 C12 O3 Tb1 1.9(17) . .
C10 C12 O3 Tb1 179.1(6) . .
O5 Tb1 O3 C12 46.7(10) . .
O12 Tb1 O3 C12 129.8(10) 7_665 .
O14 Tb1 O3 C12 -56.7(10) . .
O15 Tb1 O3 C12 -150.1(10) 5_567 .
O27 Tb1 O3 C12 127.5(11) . .
O10 Tb1 O3 C12 -3.2(11) . .
O26 Tb1 O3 C12 -100.8(10) . .
O3 C12 O4 Tb2 3(2) . .
C10 C12 O4 Tb2 -174.7(10) . .
O9 Tb2 O4 C12 2.2(15) . .
O7 Tb2 O4 C12 -114.6(14) 7_655 .
O2 Tb2 O4 C12 134.6(14) 5_566 .
O25 Tb2 O4 C12 -155.2(15) . .
O6 Tb2 O4 C12 -77.4(14) . .
O13 Tb2 O4 C12 71.6(14) . .
O6 C13 O5 Tb1 11(11) . .
C15 C13 O5 Tb1 -167(10) . .
O12 Tb1 O5 C13 140(10) 7_665 .
O14 Tb1 O5 C13 -8(10) . .
O15 Tb1 O5 C13 -111(10) 5_567 .
O3 Tb1 O5 C13 -77(10) . .
O27 Tb1 O5 C13 -151(10) . .
O10 Tb1 O5 C13 67(10) . .
O26 Tb1 O5 C13 65(10) . .
O5 C13 O6 Tb2 -4.2(14) . .
C15 C13 O6 Tb2 173.2(6) . .
O9 Tb2 O6 C13 -50.8(7) . .
O4 Tb2 O6 C13 62.5(7) . .
O7 Tb2 O6 C13 -134.6(7) 7_655 .
O2 Tb2 O6 C13 178.6(6) 5_566 .
O25 Tb2 O6 C13 144.9(7) . .
O13 Tb2 O6 C13 7.2(9) . .
O8 C24 O7 Tb2 7(2) . 7_665
C22 C24 O7 Tb2 -168.3(7) . 7_665
O10 C25 O9 Tb2 48(3) . .
C27 C25 O9 Tb2 -131(2) . .
O4 Tb2 O9 C25 -48(2) . .
O7 Tb2 O9 C25 107(2) 7_655 .
O2 Tb2 O9 C25 -177(2) 5_566 .
O25 Tb2 O9 C25 69(2) . .
O6 Tb2 O9 C25 31(2) . .
O13 Tb2 O9 C25 -117(2) . .
O9 C25 O10 Tb1 -5.6(15) . .
C27 C25 O10 Tb1 173.3(7) . .
O5 Tb1 O10 C25 -52.3(8) . .
O12 Tb1 O10 C25 -155.1(9) 7_665 .
O14 Tb1 O10 C25 49.9(8) . .
O15 Tb1 O10 C25 125.8(8) 5_567 .
O3 Tb1 O10 C25 -1.9(9) . .
O27 Tb1 O10 C25 -106.0(9) . .
O26 Tb1 O10 C25 126.2(9) . .
O11 C36 O12 Tb1 -21(4) . 7_655
C34 C36 O12 Tb1 158(2) . 7_655
O14 C37 O13 Tb2 -3.6(15) . .
C39 C37 O13 Tb2 177.7(6) . .
O9 Tb2 O13 C37 54.9(8) . .
O4 Tb2 O13 C37 -61.8(8) . .
O7 Tb2 O13 C37 122.0(7) 7_655 .
O2 Tb2 O13 C37 179.8(8) 5_566 .
O25 Tb2 O13 C37 -128.5(8) . .
O6 Tb2 O13 C37 -5.2(9) . .
O13 C37 O14 Tb1 32(4) . .
C39 C37 O14 Tb1 -149(3) . .
O5 Tb1 O14 C37 -29(4) . .
O12 Tb1 O14 C37 -144(3) 7_665 .
O15 Tb1 O14 C37 121(4) 5_567 .
O3 Tb1 O14 C37 43(4) . .
O27 Tb1 O14 C37 50(4) . .
O10 Tb1 O14 C37 -100(4) . .
O26 Tb1 O14 C37 -169(4) . .
O16 C48 O15 Tb1 -26(3) . 5_567
C46 C48 O15 Tb1 155.1(14) . 5_567
O18 C49 O17 Tb3 11.7(13) . 2_564
C51 C49 O17 Tb3 -163.9(9) . 2_564
O17 C49 O18 Tb3 -10.8(12) . 2_564
C51 C49 O18 Tb3 164.8(10) . 2_564
O20 C60 O19 Tb3 1.5(12) . .
C58 C60 O19 Tb3 179.6(9) . .
O23 Tb3 O19 C60 -127.3(7) 4_547 .
O17 Tb3 O19 C60 54.0(8) 2_565 .
O20 Tb3 O19 C60 -0.8(7) . .
O29 Tb3 O19 C60 -86.4(7) . .
O28 Tb3 O19 C60 -30.0(8) . .
O22 Tb3 O19 C60 -170.8(8) . .
O21 Tb3 O19 C60 146.6(7) . .
O18 Tb3 O19 C60 81.6(7) 2_565 .
O24 Tb3 O19 C60 175(2) 4_547 .
C49 Tb3 O19 C60 65.7(7) 2_565 .
O19 C60 O20 Tb3 -1.5(13) . .
C58 C60 O20 Tb3 -179.6(9) . .
O23 Tb3 O20 C60 110.3(8) 4_547 .
O17 Tb3 O20 C60 -130.7(7) 2_565 .
O29 Tb3 O20 C60 80.3(7) . .
O28 Tb3 O20 C60 154.4(8) . .
O22 Tb3 O20 C60 12.6(8) . .
O21 Tb3 O20 C60 -58.9(9) . .
O19 Tb3 O20 C60 0.8(7) . .
O18 Tb3 O20 C60 -77.3(7) 2_565 .
O24 Tb3 O20 C60 -178.2(7) 4_547 .
C49 Tb3 O20 C60 -105.0(8) 2_565 .
O22 C61 O21 Tb3 -15.6(12) . .
C63 C61 O21 Tb3 161.8(8) . .
O23 Tb3 O21 C61 -63.4(8) 4_547 .
O17 Tb3 O21 C61 178.9(8) 2_565 .
O20 Tb3 O21 C61 109.2(7) . .
O29 Tb3 O21 C61 -16.0(10) . .
O28 Tb3 O21 C61 -120.5(8) . .
O22 Tb3 O21 C61 8.3(7) . .
O19 Tb3 O21 C61 63.7(8) . .
O18 Tb3 O21 C61 127.7(8) 2_565 .
O24 Tb3 O21 C61 -112.0(8) 4_547 .
C60 Tb3 O21 C61 81.3(8) . .
C49 Tb3 O21 C61 153.3(8) 2_565 .
O21 C61 O22 Tb3 15.8(13) . .
C63 C61 O22 Tb3 -161.6(8) . .
O23 Tb3 O22 C61 84.1(7) 4_547 .
O17 Tb3 O22 C61 -22.5(9) 2_565 .
O20 Tb3 O22 C61 -141.2(6) . .
O29 Tb3 O22 C61 152.6(7) . .
O28 Tb3 O22 C61 111.6(8) . .
O21 Tb3 O22 C61 -8.4(7) . .
O19 Tb3 O22 C61 -131.3(7) . .
O18 Tb3 O22 C61 -65.5(7) 2_565 .
O24 Tb3 O22 C61 46.5(7) 4_547 .
C60 Tb3 O22 C61 -135.5(7) . .
C49 Tb3 O22 C61 -50.6(8) 2_565 .
O24 C72 O23 Tb3 8.3(19) . 4_557
O24' C72 O23 Tb3 62(3) . 4_557
C70 C72 O23 Tb3 -161.5(10) . 4_557
O23 C72 O24 Tb3 -6.8(16) . 4_557
O24' C72 O24 Tb3 -123(2) . 4_557
C70 C72 O24 Tb3 163.1(11) . 4_557
